data_4111439
loop_
_publ_author_name
'P. Venkateswara Rao'
'Sumit Bhaduri'
'Jianfeng Jiang'
'Daewon Hong'
'R. H. Holm'

_publ_section_title
;
 On [Fe4S4]2+-(\m2-SR)-MII Bridge Formation in the Synthesis of an
 A-Cluster Analogue of Carbon Monoxide Dehydrogenase/Acetylcoenzyme A
 Synthase
;
_journal_name_full 'Journal of the American Chemical Society'
_journal_page_first 1933
_journal_page_last 1945
_journal_paper_doi 10.1021/ja040222n
_journal_volume 127
_journal_year 2005
_chemical_formula_sum 'C160 H215 Fe8 N7 S27'
_chemical_formula_weight 3548.81
_chemical_name_systematic
; 
 ? 
;
_space_group_IT_number 2
_symmetry_cell_setting triclinic
_symmetry_space_group_name_Hall '-P 1'
_symmetry_space_group_name_H-M 'P -1'
_atom_sites_solution_hydrogens geom
_atom_sites_solution_primary direct
_atom_sites_solution_secondary difmap
_audit_creation_method SHELXL-97
_cell_angle_alpha 86.471(2)
_cell_angle_beta 80.242(2)
_cell_angle_gamma 64.576(2)
_cell_formula_units_Z 4
_cell_length_a 23.596(3)
_cell_length_b 24.803(3)
_cell_length_c 40.915(5)
_cell_measurement_reflns_used 7570
_cell_measurement_temperature 273(2)
_cell_measurement_theta_max 25.68
_cell_measurement_theta_min 2.33
_cell_volume 21312(5)
_computing_cell_refinement 'Bruker SMART'
_computing_data_collection 'Bruker SMART'
_computing_data_reduction 'Bruker SAINT'
_computing_molecular_graphics 'Bruker SHELXTL'
_computing_publication_material 'Bruker SHELXTL'
_computing_structure_refinement 'SHELXL-97 (Sheldrick, 1997)'
_computing_structure_solution 'SHELXS-97 (Sheldrick, 1990)'
_diffrn_ambient_temperature 273(2)
_diffrn_measured_fraction_theta_full 0.993
_diffrn_measured_fraction_theta_max 0.993
_diffrn_measurement_device_type 'CCD area detector'
_diffrn_measurement_method 'phi and omega scans'
_diffrn_radiation_monochromator graphite
_diffrn_radiation_source 'fine-focus sealed tube'
_diffrn_radiation_type MoK\a
_diffrn_radiation_wavelength 0.71073
_diffrn_reflns_av_R_equivalents 0.0656
_diffrn_reflns_av_sigmaI/netI 0.1379
_diffrn_reflns_limit_h_max 25
_diffrn_reflns_limit_h_min -25
_diffrn_reflns_limit_k_max 26
_diffrn_reflns_limit_k_min -26
_diffrn_reflns_limit_l_max 33
_diffrn_reflns_limit_l_min -44
_diffrn_reflns_number 90750
_diffrn_reflns_theta_full 22.50
_diffrn_reflns_theta_max 22.50
_diffrn_reflns_theta_min 1.16
_exptl_absorpt_coefficient_mu 0.833
_exptl_absorpt_correction_type none
_exptl_crystal_density_diffrn 1.106
_exptl_crystal_density_meas 0
_exptl_crystal_F_000 7456
_refine_diff_density_max 1.288
_refine_diff_density_min -0.788
_refine_diff_density_rms 0.124
_refine_ls_extinction_method none
_refine_ls_goodness_of_fit_ref 1.016
_refine_ls_hydrogen_treatment mixed
_refine_ls_matrix_type full
_refine_ls_number_parameters 3599
_refine_ls_number_reflns 55329
_refine_ls_number_restraints 0
_refine_ls_restrained_S_all 1.016
_refine_ls_R_factor_all 0.1579
_refine_ls_R_factor_gt 0.0802
_refine_ls_shift/su_max 13.164
_refine_ls_shift/su_mean 0.057
_refine_ls_structure_factor_coef Fsqd
_refine_ls_weighting_details 'calc w=1/[\s^2^(Fo^2^)+(0.1361P)^2^+0.0000P] where P=(Fo^2^+2Fc^2^)/3'
_refine_ls_weighting_scheme calc
_refine_ls_wR_factor_gt 0.2058
_refine_ls_wR_factor_ref 0.2517
_reflns_number_gt 30082
_reflns_number_total 55329
_reflns_threshold_expression >2sigma(I)
_cod_data_source_file ja040222n_12.cif
_cod_data_source_block 00pvr630p-1
_cod_original_cell_volume 21313(4)
_cod_database_code 4111439

loop_
_symmetry_equiv_pos_as_xyz
'x, y, z'
'-x, -y, -z'

loop_
_atom_site_label
_atom_site_type_symbol
_atom_site_fract_x
_atom_site_fract_y
_atom_site_fract_z
_atom_site_U_iso_or_equiv
_atom_site_adp_type
_atom_site_occupancy
_atom_site_symmetry_multiplicity
_atom_site_calc_flag
_atom_site_refinement_flags
Q99 C 0.5817(16) 0.6098(16) -0.0524(9) 0.486(17) Uiso 1 1 d .
Fe9 Fe 0.77439(7) 0.36830(6) 0.55163(3) 0.0447(4) Uani 1 1 d .
Fe11 Fe 0.88727(7) 0.35529(6) 0.51490(3) 0.0458(4) Uani 1 1 d .
Fe12 Fe 0.83436(7) 0.27875(6) 0.50616(3) 0.0427(4) Uani 1 1 d .
Fe10 Fe 0.77937(7) 0.39560(6) 0.48627(3) 0.0487(4) Uani 1 1 d .
Fe13 Fe 0.69054(7) 0.43293(6) 0.64517(3) 0.0432(4) Uani 1 1 d .
Fe16 Fe 0.71960(7) 0.49543(6) 0.68678(3) 0.0423(4) Uani 1 1 d .
Fe15 Fe 0.60004(7) 0.53737(6) 0.66988(3) 0.0427(4) Uani 1 1 d .
Fe14 Fe 0.64266(7) 0.44087(6) 0.71111(3) 0.0427(4) Uani 1 1 d .
Fe1 Fe 0.30486(6) 0.91132(6) 0.04116(3) 0.0370(3) Uani 1 1 d .
Fe2 Fe 0.30206(6) 0.83798(6) -0.00326(3) 0.0366(3) Uani 1 1 d .
Fe4 Fe 0.40169(6) 0.79970(6) 0.03194(3) 0.0362(3) Uani 1 1 d .
Fe3 Fe 0.38766(7) 0.88702(6) -0.01622(3) 0.0381(3) Uani 1 1 d .
Fe5 Fe 0.19807(7) 0.99404(6) 0.12538(3) 0.0405(4) Uani 1 1 d .
Fe6 Fe 0.08727(6) 1.01629(6) 0.16722(3) 0.0397(3) Uani 1 1 d .
Fe7 Fe 0.15821(7) 1.07727(6) 0.17395(3) 0.0400(4) Uani 1 1 d .
Fe8 Fe 0.20191(6) 0.95758(6) 0.18991(3) 0.0380(3) Uani 1 1 d .
S32 S 0.70152(14) 0.37756(13) 0.59896(6) 0.0552(7) Uani 1 1 d .
S28 S 0.72862(13) 0.34296(13) 0.51278(6) 0.0538(7) Uani 1 1 d .
S30 S 0.79723(14) 0.44234(12) 0.52815(6) 0.0540(7) Uani 1 1 d .
S29 S 0.87134(13) 0.29127(11) 0.55308(6) 0.0468(7) Uani 1 1 d .
S31 S 0.87725(13) 0.32232(11) 0.46547(6) 0.0448(7) Uani 1 1 d .
S34 S 0.69496(13) 0.52352(11) 0.63595(6) 0.0473(7) Uani 1 1 d .
S35 S 0.58843(13) 0.44906(12) 0.66947(6) 0.0485(7) Uani 1 1 d .
S33 S 0.74755(12) 0.39404(11) 0.68569(6) 0.0466(7) Uani 1 1 d .
S36 S 0.62221(12) 0.53891(11) 0.72097(6) 0.0411(6) Uani 1 1 d .
S51 S 0.85425(18) 0.18203(13) 0.51131(6) 0.0740(10) Uani 1 1 d .
S50 S 0.96926(16) 0.37888(14) 0.51548(7) 0.0668(9) Uani 1 1 d .
S49 S 0.72052(15) 0.46347(15) 0.45165(7) 0.0757(10) Uani 1 1 d .
S52 S 0.51802(15) 0.60399(14) 0.64614(7) 0.0655(8) Uani 1 1 d .
S53 S 0.64179(13) 0.38272(11) 0.75574(6) 0.0488(7) Uani 1 1 d .
S54 S 0.79389(13) 0.52189(14) 0.69860(7) 0.0580(8) Uani 1 1 d .
S40 S 1.01769(13) 0.35543(11) 0.38335(6) 0.0490(7) Uani 1 1 d .
S39 S 1.10715(13) 0.22573(12) 0.40831(7) 0.0529(7) Uani 1 1 d .
S42 S 1.05716(14) 0.12115(11) 0.41375(7) 0.0546(7) Uani 1 1 d .
S37 S 0.94728(13) 0.13757(11) 0.37759(6) 0.0468(7) Uani 1 1 d .
S38 S 0.85606(14) 0.26899(13) 0.35234(6) 0.0587(8) Uani 1 1 d .
S41 S 0.90791(13) 0.36548(11) 0.34511(6) 0.0500(7) Uani 1 1 d .
S45 S 0.65652(13) 0.63785(12) 0.81738(6) 0.0492(7) Uani 1 1 d .
S44 S 0.60845(13) 0.72156(12) 0.76103(7) 0.0531(7) Uani 1 1 d .
S43 S 0.45884(13) 0.75848(11) 0.75174(6) 0.0490(7) Uani 1 1 d .
S48 S 0.39976(12) 0.67043(12) 0.77245(6) 0.0491(7) Uani 1 1 d .
S47 S 0.45748(12) 0.57588(11) 0.83054(6) 0.0417(6) Uani 1 1 d .
S46 S 0.58519(13) 0.55386(12) 0.84974(6) 0.0482(7) Uani 1 1 d .
S5 S 0.23063(13) 0.99718(11) 0.06922(6) 0.0473(7) Uani 1 1 d .
S2 S 0.29950(12) 0.82203(11) 0.05319(5) 0.0390(6) Uani 1 1 d .
S3 S 0.28193(12) 0.93642(11) -0.01206(6) 0.0430(6) Uani 1 1 d .
S1 S 0.40747(12) 0.88959(11) 0.03723(6) 0.0409(6) Uani 1 1 d .
S4 S 0.40560(11) 0.78934(10) -0.02440(5) 0.0366(6) Uani 1 1 d .
S7 S 0.16848(12) 0.92379(11) 0.15052(6) 0.0431(6) Uani 1 1 d .
S6 S 0.25982(12) 1.00205(11) 0.15903(6) 0.0450(6) Uani 1 1 d .
S8 S 0.10670(13) 1.08273(11) 0.13107(6) 0.0498(7) Uani 1 1 d .
S9 S 0.11082(11) 1.03622(11) 0.21500(5) 0.0372(6) Uani 1 1 d .
S12 S 0.22062(12) 0.82777(12) -0.02031(6) 0.0503(7) Uani 1 1 d .
S11 S 0.44811(13) 0.92660(11) -0.04751(6) 0.0479(7) Uani 1 1 d .
S10 S 0.46565(14) 0.72117(12) 0.05889(6) 0.0538(7) Uani 1 1 d .
S13 S -0.00496(14) 1.01560(16) 0.15979(7) 0.0680(9) Uani 1 1 d .
S14 S 0.18573(14) 1.15100(12) 0.18109(7) 0.0606(8) Uani 1 1 d .
S15 S 0.25218(14) 0.88254(11) 0.22322(6) 0.0541(7) Uani 1 1 d .
S21 S 0.50440(12) 0.76615(10) -0.14945(5) 0.0388(6) Uani 1 1 d .
S19 S 0.39652(12) 0.62287(11) -0.08795(6) 0.0389(6) Uani 1 1 d .
S18 S 0.50802(12) 0.57233(10) -0.04107(6) 0.0419(6) Uani 1 1 d .
S16 S 0.60709(12) 0.72158(11) -0.10393(6) 0.0442(6) Uani 1 1 d .
S17 S 0.61886(13) 0.60653(11) -0.05785(6) 0.0421(6) Uani 1 1 d .
S20 S 0.38368(12) 0.73040(11) -0.13400(6) 0.0427(6) Uani 1 1 d .
S24 S -0.10421(12) 1.17989(12) 0.26407(6) 0.0491(7) Uani 1 1 d .
S23 S -0.01255(12) 1.23606(10) 0.28549(6) 0.0421(6) Uani 1 1 d .
S25 S -0.09064(12) 1.05974(12) 0.29457(6) 0.0497(7) Uani 1 1 d .
S27 S 0.12998(13) 1.02062(11) 0.33627(6) 0.0474(7) Uani 1 1 d .
S26 S 0.04510(13) 0.96501(11) 0.31690(6) 0.0476(7) Uani 1 1 d .
S22 S 0.11054(14) 1.15302(11) 0.31258(6) 0.0506(7) Uani 1 1 d .
N1 N 0.2848(4) 0.7260(3) 0.15146(17) 0.045(2) Uani 1 1 d .
N2 N 0.1458(5) 0.8162(5) 0.8813(2) 0.069(3) Uani 1 1 d .
N3 N 0.6503(5) 0.4394(6) 0.3542(3) 0.090(3) Uani 1 1 d .
N4 N 0.1414(5) 0.4329(4) 0.4178(2) 0.064(3) Uani 1 1 d .
N5 N 0.8077(5) 0.1797(4) 0.62692(19) 0.060(3) Uani 1 1 d .
N6 N 0.6574(4) 0.8979(3) 0.91272(18) 0.046(2) Uani 1 1 d .
C1 C 0.6230(6) 0.4140(9) 0.5853(4) 0.123(7) Uani 1 1 d .
H1A H 0.6214 0.3881 0.5690 0.148 Uiso 1 1 calc R
H1B H 0.5908 0.4171 0.6042 0.148 Uiso 1 1 calc R
C2 C 0.6062(9) 0.4729(9) 0.5710(4) 0.175(11) Uani 1 1 d .
H2A H 0.5994 0.5010 0.5879 0.263 Uiso 1 1 calc R
H2B H 0.5680 0.4847 0.5616 0.263 Uiso 1 1 calc R
H2C H 0.6400 0.4718 0.5539 0.263 Uiso 1 1 calc R
C3 C 0.8658(5) 0.1427(4) 0.4742(2) 0.045(3) Uani 1 1 d .
C4 C 0.8959(4) 0.1553(4) 0.4445(2) 0.041(2) Uani 1 1 d .
H4 H 0.9085 0.1862 0.4440 0.049 Uiso 1 1 calc R
C5 C 0.9076(5) 0.1233(4) 0.4160(2) 0.041(2) Uani 1 1 d .
C6 C 0.8885(5) 0.0779(4) 0.4159(2) 0.045(3) Uani 1 1 d .
C7 C 0.8580(5) 0.0665(4) 0.4456(2) 0.051(3) Uani 1 1 d .
H7 H 0.8464 0.0351 0.4459 0.061 Uiso 1 1 calc R
C8 C 0.8435(5) 0.0980(4) 0.4745(2) 0.050(3) Uani 1 1 d .
C9 C 0.8090(6) 0.0833(5) 0.5059(2) 0.068(3) Uani 1 1 d .
H9A H 0.7941 0.0548 0.5009 0.102 Uiso 1 1 calc R
H9B H 0.7734 0.1191 0.5149 0.102 Uiso 1 1 calc R
H9C H 0.8374 0.0669 0.5218 0.102 Uiso 1 1 calc R
C10 C 0.9000(6) 0.0408(5) 0.3851(2) 0.065(3) Uani 1 1 d .
H10A H 0.8839 0.0669 0.3673 0.097 Uiso 1 1 calc R
H10B H 0.8785 0.0153 0.3898 0.097 Uiso 1 1 calc R
H10C H 0.9447 0.0169 0.3789 0.097 Uiso 1 1 calc R
C11 C 1.0391(5) 0.3201(5) 0.4959(3) 0.053(3) Uani 1 1 d .
C12 C 1.0426(5) 0.3002(5) 0.4645(2) 0.052(3) Uani 1 1 d .
H12 H 1.0071 0.3169 0.4539 0.062 Uiso 1 1 calc R
C13 C 1.0992(5) 0.2550(5) 0.4485(2) 0.050(3) Uani 1 1 d .
C14 C 1.1530(6) 0.2314(6) 0.4638(3) 0.074(4) Uani 1 1 d .
C15 C 1.1464(7) 0.2536(7) 0.4956(4) 0.095(5) Uani 1 1 d .
H15 H 1.1819 0.2392 0.5061 0.114 Uiso 1 1 calc R
C16 C 1.0912(7) 0.2949(6) 0.5117(3) 0.080(4) Uani 1 1 d .
C17 C 1.0875(9) 0.3129(8) 0.5478(4) 0.148(7) Uani 1 1 d .
H17A H 1.0746 0.3551 0.5491 0.221 Uiso 1 1 calc R
H17B H 1.1285 0.2921 0.5545 0.221 Uiso 1 1 calc R
H17C H 1.0571 0.3026 0.5622 0.221 Uiso 1 1 calc R
C18 C 1.2147(6) 0.1851(6) 0.4466(3) 0.100(5) Uani 1 1 d .
H18A H 1.2357 0.2041 0.4313 0.149 Uiso 1 1 calc R
H18B H 1.2066 0.1575 0.4349 0.149 Uiso 1 1 calc R
H18C H 1.2413 0.1640 0.4628 0.149 Uiso 1 1 calc R
C19 C 0.7757(5) 0.4710(5) 0.4185(2) 0.059(3) Uani 1 1 d .
C20 C 0.8193(5) 0.4219(5) 0.3994(2) 0.054(3) Uani 1 1 d .
H20 H 0.8211 0.3843 0.4050 0.065 Uiso 1 1 calc R
C21 C 0.8603(5) 0.4273(4) 0.3723(2) 0.050(3) Uani 1 1 d .
C22 C 0.8593(6) 0.4831(5) 0.3636(3) 0.073(4) Uani 1 1 d .
C23 C 0.8154(7) 0.5307(6) 0.3833(3) 0.086(4) Uani 1 1 d .
H23 H 0.8142 0.5682 0.3780 0.103 Uiso 1 1 calc R
C24 C 0.7746(7) 0.5272(5) 0.4094(3) 0.084(4) Uani 1 1 d .
C25 C 0.7285(8) 0.5833(6) 0.4308(4) 0.141(7) Uani 1 1 d .
H25A H 0.7282 0.6185 0.4195 0.211 Uiso 1 1 calc R
H25B H 0.7424 0.5809 0.4518 0.211 Uiso 1 1 calc R
H25C H 0.6864 0.5852 0.4343 0.211 Uiso 1 1 calc R
C26 C 0.9026(6) 0.4905(5) 0.3342(3) 0.090(4) Uani 1 1 d .
H26A H 0.8902 0.4839 0.3142 0.136 Uiso 1 1 calc R
H26B H 0.9455 0.4621 0.3352 0.136 Uiso 1 1 calc R
H26C H 0.9000 0.5302 0.3343 0.136 Uiso 1 1 calc R
C27 C 0.9220(5) 0.2563(4) 0.3718(2) 0.041(2) Uani 1 1 d .
C28 C 0.9415(4) 0.3029(4) 0.3711(2) 0.037(2) Uani 1 1 d .
C29 C 0.9943(4) 0.2957(4) 0.3848(2) 0.038(2) Uani 1 1 d .
C30 C 1.0305(5) 0.2416(4) 0.4004(2) 0.044(3) Uani 1 1 d .
C31 C 1.0108(4) 0.1942(4) 0.4002(2) 0.035(2) Uani 1 1 d .
C32 C 0.9595(5) 0.2015(4) 0.3858(2) 0.040(2) Uani 1 1 d .
C33 C 1.0647(5) 0.3454(4) 0.3431(2) 0.047(3) Uani 1 1 d .
C34 C 1.0760(5) 0.3931(5) 0.3291(3) 0.060(3) Uani 1 1 d .
H34 H 1.0567 0.4301 0.3398 0.072 Uiso 1 1 calc R
C35 C 1.1164(6) 0.3851(5) 0.2990(3) 0.069(4) Uani 1 1 d .
H35 H 1.1247 0.4169 0.2900 0.082 Uiso 1 1 calc R
C36 C 1.1443(5) 0.3314(5) 0.2822(3) 0.061(3) Uani 1 1 d .
C37 C 1.1308(5) 0.2851(5) 0.2962(3) 0.062(3) Uani 1 1 d .
H37 H 1.1488 0.2484 0.2852 0.074 Uiso 1 1 calc R
C38 C 1.0916(5) 0.2922(4) 0.3258(2) 0.054(3) Uani 1 1 d .
H38 H 1.0829 0.2605 0.3345 0.065 Uiso 1 1 calc R
C39 C 1.1912(6) 0.3219(6) 0.2504(3) 0.081(4) Uani 1 1 d .
H39A H 1.2314 0.3166 0.2556 0.122 Uiso 1 1 calc R
H39B H 1.1755 0.3561 0.2365 0.122 Uiso 1 1 calc R
H39C H 1.1964 0.2870 0.2389 0.122 Uiso 1 1 calc R
C40 C 1.0729(5) 0.1293(5) 0.4537(2) 0.052(3) Uani 1 1 d .
C41 C 1.1313(6) 0.0902(6) 0.4610(3) 0.080(4) Uani 1 1 d .
H41 H 1.1618 0.0644 0.4448 0.096 Uiso 1 1 calc R
C42 C 1.1441(7) 0.0897(6) 0.4931(4) 0.099(5) Uani 1 1 d .
H42 H 1.1837 0.0637 0.4983 0.119 Uiso 1 1 calc R
C43 C 1.0977(8) 0.1282(7) 0.5174(3) 0.097(5) Uani 1 1 d .
C44 C 1.0406(6) 0.1673(5) 0.5092(3) 0.078(4) Uani 1 1 d .
H44 H 1.0102 0.1942 0.5251 0.093 Uiso 1 1 calc R
C45 C 1.0279(5) 0.1672(5) 0.4781(3) 0.055(3) Uani 1 1 d .
H45 H 0.9882 0.1931 0.4731 0.066 Uiso 1 1 calc R
C46 C 1.1138(9) 0.1276(8) 0.5524(4) 0.181(10) Uani 1 1 d .
H46A H 1.1098 0.1663 0.5577 0.271 Uiso 1 1 calc R
H46B H 1.1565 0.0985 0.5531 0.271 Uiso 1 1 calc R
H46C H 1.0850 0.1175 0.5683 0.271 Uiso 1 1 calc R
C47 C 0.8078(5) 0.2433(5) 0.3820(3) 0.052(3) Uani 1 1 d .
C48 C 0.7854(5) 0.2666(5) 0.4135(3) 0.064(3) Uani 1 1 d .
H48 H 0.7966 0.2953 0.4204 0.077 Uiso 1 1 calc R
C49 C 0.7470(6) 0.2477(6) 0.4348(3) 0.078(4) Uani 1 1 d .
H49 H 0.7350 0.2611 0.4567 0.093 Uiso 1 1 calc R
C50 C 0.7257(6) 0.2093(7) 0.4244(3) 0.074(4) Uani 1 1 d .
C51 C 0.7459(6) 0.1872(6) 0.3923(4) 0.082(4) Uani 1 1 d .
H51 H 0.7315 0.1614 0.3848 0.098 Uiso 1 1 calc R
C52 C 0.7882(5) 0.2041(5) 0.3714(3) 0.065(3) Uani 1 1 d .
H52 H 0.8033 0.1885 0.3500 0.078 Uiso 1 1 calc R
C53 C 0.6819(6) 0.1880(7) 0.4485(4) 0.122(6) Uani 1 1 d .
H53A H 0.6819 0.1533 0.4394 0.183 Uiso 1 1 calc R
H53B H 0.6394 0.2192 0.4518 0.183 Uiso 1 1 calc R
H53C H 0.6971 0.1784 0.4694 0.183 Uiso 1 1 calc R
C54 C 0.4834(5) 0.6771(5) 0.6639(2) 0.049(3) Uani 1 1 d .
C55 C 0.4842(5) 0.6863(4) 0.6968(2) 0.044(3) Uani 1 1 d .
H55 H 0.5028 0.6537 0.7101 0.053 Uiso 1 1 calc R
C56 C 0.4579(5) 0.7432(5) 0.7103(2) 0.048(3) Uani 1 1 d .
C57 C 0.4262(5) 0.7935(5) 0.6908(3) 0.059(3) Uani 1 1 d .
C58 C 0.4254(6) 0.7812(6) 0.6586(3) 0.072(4) Uani 1 1 d .
H58 H 0.4033 0.8136 0.6460 0.086 Uiso 1 1 calc R
C59 C 0.4535(6) 0.7265(6) 0.6432(3) 0.068(3) Uani 1 1 d .
C60 C 0.4515(6) 0.7195(6) 0.6075(3) 0.091(4) Uani 1 1 d .
H60A H 0.4212 0.7039 0.6058 0.136 Uiso 1 1 calc R
H60B H 0.4927 0.6924 0.5968 0.136 Uiso 1 1 calc R
H60C H 0.4392 0.7576 0.5969 0.136 Uiso 1 1 calc R
C61 C 0.3969(6) 0.8564(5) 0.7060(3) 0.081(4) Uani 1 1 d .
H61A H 0.3765 0.8850 0.6899 0.121 Uiso 1 1 calc R
H61B H 0.4297 0.8647 0.7123 0.121 Uiso 1 1 calc R
H61C H 0.3661 0.8589 0.7252 0.121 Uiso 1 1 calc R
C62 C 0.7879(5) 0.5346(4) 0.7417(2) 0.044(3) Uani 1 1 d .
C63 C 0.7306(5) 0.5734(4) 0.7597(2) 0.039(2) Uani 1 1 d .
H63 H 0.6940 0.5891 0.7500 0.047 Uiso 1 1 calc R
C64 C 0.7277(5) 0.5891(4) 0.7928(2) 0.041(2) Uani 1 1 d .
C65 C 0.7828(5) 0.5680(5) 0.8074(2) 0.045(3) Uani 1 1 d .
C66 C 0.8374(5) 0.5285(5) 0.7890(3) 0.059(3) Uani 1 1 d .
H66 H 0.8740 0.5128 0.7987 0.070 Uiso 1 1 calc R
C67 C 0.8426(5) 0.5098(5) 0.7566(3) 0.054(3) Uani 1 1 d .
C68 C 0.7820(5) 0.5869(5) 0.8418(2) 0.065(3) Uani 1 1 d .
H68A H 0.7575 0.5719 0.8576 0.097 Uiso 1 1 calc R
H68B H 0.7634 0.6297 0.8432 0.097 Uiso 1 1 calc R
H68C H 0.8248 0.5711 0.8464 0.097 Uiso 1 1 calc R
C69 C 0.9048(5) 0.4649(6) 0.7388(3) 0.087(4) Uani 1 1 d .
H69A H 0.8994 0.4312 0.7322 0.130 Uiso 1 1 calc R
H69B H 0.9361 0.4521 0.7533 0.130 Uiso 1 1 calc R
H69C H 0.9186 0.4829 0.7195 0.130 Uiso 1 1 calc R
C70 C 0.4882(4) 0.5017(4) 0.8156(2) 0.035(2) Uani 1 1 d .
C71 C 0.5447(4) 0.4755(4) 0.7934(2) 0.037(2) Uani 1 1 d .
H71 H 0.5684 0.4970 0.7865 0.044 Uiso 1 1 calc R
C72 C 0.5661(4) 0.4175(4) 0.7814(2) 0.038(2) Uani 1 1 d .
C73 C 0.5321(5) 0.3837(4) 0.7918(2) 0.044(3) Uani 1 1 d .
C74 C 0.4771(5) 0.4103(4) 0.8156(2) 0.044(3) Uani 1 1 d .
H74 H 0.4545 0.3881 0.8235 0.053 Uiso 1 1 calc R
C75 C 0.4550(4) 0.4679(4) 0.8279(2) 0.041(2) Uani 1 1 d .
C76 C 0.3975(5) 0.4930(5) 0.8542(2) 0.057(3) Uani 1 1 d .
H76A H 0.4098 0.4990 0.8744 0.086 Uiso 1 1 calc R
H76B H 0.3782 0.4656 0.8580 0.086 Uiso 1 1 calc R
H76C H 0.3676 0.5305 0.8470 0.086 Uiso 1 1 calc R
C77 C 0.5498(5) 0.3232(4) 0.7782(2) 0.055(3) Uani 1 1 d .
H77A H 0.5273 0.3041 0.7924 0.083 Uiso 1 1 calc R
H77B H 0.5947 0.2997 0.7770 0.083 Uiso 1 1 calc R
H77C H 0.5387 0.3269 0.7564 0.083 Uiso 1 1 calc R
C78 C 0.5661(5) 0.6785(4) 0.7760(2) 0.040(2) Uani 1 1 d .
C79 C 0.5063(4) 0.6891(4) 0.7689(2) 0.039(2) Uani 1 1 d .
C80 C 0.4760(4) 0.6523(4) 0.7825(2) 0.038(2) Uani 1 1 d .
C81 C 0.5029(4) 0.6093(4) 0.8064(2) 0.039(2) Uani 1 1 d .
C82 C 0.5620(5) 0.6009(4) 0.8154(2) 0.041(2) Uani 1 1 d .
C83 C 0.5935(4) 0.6349(4) 0.8000(2) 0.040(2) Uani 1 1 d .
C84 C 0.6943(5) 0.4792(4) 0.8082(2) 0.045(3) Uani 1 1 d .
H84 H 0.6706 0.4892 0.7909 0.054 Uiso 1 1 calc R
C85 C 0.7565(5) 0.4393(4) 0.8023(3) 0.049(3) Uani 1 1 d .
H85 H 0.7746 0.4235 0.7811 0.058 Uiso 1 1 calc R
C86 C 0.7935(5) 0.4218(5) 0.8275(3) 0.055(3) Uani 1 1 d .
C87 C 0.7657(5) 0.4456(5) 0.8586(3) 0.064(3) Uani 1 1 d .
H87 H 0.7891 0.4334 0.8760 0.077 Uiso 1 1 calc R
C88 C 0.7030(5) 0.4878(5) 0.8642(2) 0.058(3) Uani 1 1 d .
H88 H 0.6853 0.5049 0.8852 0.070 Uiso 1 1 calc R
C89 C 0.6656(5) 0.5051(4) 0.8388(2) 0.042(2) Uani 1 1 d .
C90 C 0.8627(6) 0.3801(6) 0.8214(3) 0.087(4) Uani 1 1 d .
H90A H 0.8874 0.4027 0.8167 0.131 Uiso 1 1 calc R
H90B H 0.8712 0.3543 0.8029 0.131 Uiso 1 1 calc R
H90C H 0.8739 0.3564 0.8408 0.131 Uiso 1 1 calc R
C91 C 0.4007(5) 0.5997(4) 0.7644(2) 0.038(2) Uani 1 1 d .
C92 C 0.4479(5) 0.5585(5) 0.7422(2) 0.046(3) Uani 1 1 d .
H92 H 0.4818 0.5659 0.7315 0.055 Uiso 1 1 calc R
C93 C 0.4441(5) 0.5062(5) 0.7362(2) 0.056(3) Uani 1 1 d .
H93 H 0.4760 0.4786 0.7212 0.067 Uiso 1 1 calc R
C94 C 0.3955(5) 0.4931(5) 0.7512(3) 0.050(3) Uani 1 1 d .
C95 C 0.3480(5) 0.5358(5) 0.7728(3) 0.056(3) Uani 1 1 d .
H95 H 0.3136 0.5287 0.7831 0.068 Uiso 1 1 calc R
C96 C 0.3504(5) 0.5880(5) 0.7795(2) 0.051(3) Uani 1 1 d .
H96 H 0.3180 0.6157 0.7942 0.061 Uiso 1 1 calc R
C97 C 0.3942(6) 0.4341(5) 0.7456(3) 0.071(3) Uani 1 1 d .
H97A H 0.4345 0.4073 0.7338 0.107 Uiso 1 1 calc R
H97B H 0.3613 0.4403 0.7329 0.107 Uiso 1 1 calc R
H97C H 0.3858 0.4172 0.7666 0.107 Uiso 1 1 calc R
C98 C 0.5982(5) 0.7356(5) 0.7187(3) 0.053(3) Uani 1 1 d .
C99 C 0.6185(5) 0.6893(5) 0.6964(3) 0.059(3) Uani 1 1 d .
H99 H 0.6362 0.6501 0.7036 0.070 Uiso 1 1 calc R
C100 C 0.6128(6) 0.7006(7) 0.6630(3) 0.086(4) Uani 1 1 d .
H100 H 0.6240 0.6689 0.6485 0.103 Uiso 1 1 calc R
C101 C 0.5909(7) 0.7574(9) 0.6512(3) 0.089(5) Uani 1 1 d .
C102 C 0.5850(8) 0.7710(9) 0.6145(3) 0.161(9) Uani 1 1 d .
H10D H 0.6259 0.7638 0.6020 0.242 Uiso 1 1 calc R
H10E H 0.5561 0.8120 0.6123 0.242 Uiso 1 1 calc R
H10F H 0.5692 0.7456 0.6061 0.242 Uiso 1 1 calc R
C103 C 0.5717(7) 0.8041(8) 0.6741(4) 0.100(5) Uani 1 1 d .
H103 H 0.5559 0.8432 0.6667 0.120 Uiso 1 1 calc R
C104 C 0.5755(5) 0.7936(5) 0.7078(3) 0.073(4) Uani 1 1 d .
H104 H 0.5630 0.8252 0.7225 0.088 Uiso 1 1 calc R
C105 C 0.1573(6) 1.0211(6) 0.0504(3) 0.075(4) Uani 1 1 d .
H10G H 0.1273 1.0599 0.0596 0.090 Uiso 1 1 calc R
H10H H 0.1680 1.0260 0.0268 0.090 Uiso 1 1 calc R
C106 C 0.1249(6) 0.9803(7) 0.0550(3) 0.097(5) Uani 1 1 d .
H10I H 0.1561 0.9396 0.0523 0.145 Uiso 1 1 calc R
H10J H 0.0972 0.9890 0.0388 0.145 Uiso 1 1 calc R
H10K H 0.1004 0.9860 0.0768 0.145 Uiso 1 1 calc R
C107 C 0.5393(5) 0.6728(4) 0.0366(2) 0.042(2) Uani 1 1 d .
C108 C 0.5472(5) 0.6613(4) 0.0026(2) 0.039(2) Uani 1 1 d .
H108 H 0.5131 0.6797 -0.0090 0.047 Uiso 1 1 calc R
C109 C 0.6068(5) 0.6219(4) -0.0139(2) 0.040(2) Uani 1 1 d .
C110 C 0.6582(5) 0.5933(4) 0.0020(3) 0.044(3) Uani 1 1 d .
C111 C 0.6481(5) 0.6051(4) 0.0357(3) 0.050(3) Uani 1 1 d .
H111 H 0.6824 0.5857 0.0471 0.061 Uiso 1 1 calc R
C112 C 0.5912(5) 0.6434(5) 0.0538(2) 0.048(3) Uani 1 1 d .
C113 C 0.5846(6) 0.6548(5) 0.0905(3) 0.077(4) Uani 1 1 d .
H11A H 0.5516 0.6452 0.1024 0.116 Uiso 1 1 calc R
H11B H 0.5741 0.6961 0.0941 0.116 Uiso 1 1 calc R
H11C H 0.6241 0.6303 0.0981 0.116 Uiso 1 1 calc R
C114 C 0.7226(5) 0.5524(5) -0.0161(3) 0.060(3) Uani 1 1 d .
H11D H 0.7360 0.5738 -0.0337 0.090 Uiso 1 1 calc R
H11E H 0.7200 0.5189 -0.0251 0.090 Uiso 1 1 calc R
H11F H 0.7527 0.5386 -0.0009 0.090 Uiso 1 1 calc R
C115 C 0.4493(4) 0.9116(4) -0.0896(2) 0.037(2) Uani 1 1 d .
C116 C 0.4706(4) 0.8534(4) -0.1007(2) 0.038(2) Uani 1 1 d .
H116 H 0.4797 0.8227 -0.0854 0.046 Uiso 1 1 calc R
C117 C 0.4786(4) 0.8400(4) -0.1340(2) 0.038(2) Uani 1 1 d .
C118 C 0.4690(4) 0.8850(4) -0.1583(2) 0.038(2) Uani 1 1 d .
C119 C 0.4449(5) 0.9433(4) -0.1460(2) 0.048(3) Uani 1 1 d .
H119 H 0.4359 0.9743 -0.1612 0.057 Uiso 1 1 calc R
C120 C 0.4339(5) 0.9578(4) -0.1130(2) 0.044(3) Uani 1 1 d .
C121 C 0.4030(5) 1.0229(4) -0.1018(2) 0.056(3) Uani 1 1 d .
H12A H 0.3980 1.0482 -0.1208 0.084 Uiso 1 1 calc R
H12B H 0.4295 1.0298 -0.0887 0.084 Uiso 1 1 calc R
H12C H 0.3621 1.0319 -0.0887 0.084 Uiso 1 1 calc R
C122 C 0.4825(5) 0.8712(5) -0.1948(2) 0.055(3) Uani 1 1 d .
H12D H 0.4724 0.9076 -0.2070 0.083 Uiso 1 1 calc R
H12E H 0.4570 0.8521 -0.1997 0.083 Uiso 1 1 calc R
H12F H 0.5266 0.8451 -0.2011 0.083 Uiso 1 1 calc R
C123 C 0.2465(4) 0.7506(4) -0.0298(2) 0.036(2) Uani 1 1 d .
C124 C 0.3045(4) 0.7209(4) -0.0516(2) 0.036(2) Uani 1 1 d .
H124 H 0.3294 0.7409 -0.0597 0.043 Uiso 1 1 calc R
C125 C 0.3241(4) 0.6618(4) -0.0610(2) 0.036(2) Uani 1 1 d .
C126 C 0.2869(4) 0.6310(4) -0.0497(2) 0.037(2) Uani 1 1 d .
C127 C 0.2304(5) 0.6630(5) -0.0290(2) 0.045(3) Uani 1 1 d .
H127 H 0.2047 0.6435 -0.0216 0.055 Uiso 1 1 calc R
C128 C 0.2087(4) 0.7219(5) -0.0183(2) 0.041(2) Uani 1 1 d .
C129 C 0.1483(5) 0.7518(5) 0.0067(3) 0.064(3) Uani 1 1 d .
H12G H 0.1582 0.7647 0.0257 0.096 Uiso 1 1 calc R
H12H H 0.1304 0.7239 0.0134 0.096 Uiso 1 1 calc R
H12I H 0.1182 0.7857 -0.0033 0.096 Uiso 1 1 calc R
C130 C 0.3074(5) 0.5670(4) -0.0593(2) 0.052(3) Uani 1 1 d .
H13A H 0.2834 0.5503 -0.0444 0.078 Uiso 1 1 calc R
H13B H 0.3519 0.5447 -0.0582 0.078 Uiso 1 1 calc R
H13C H 0.3001 0.5652 -0.0815 0.078 Uiso 1 1 calc R
C131 C 0.4456(4) 0.7053(4) -0.10923(19) 0.029(2) Uani 1 1 d .
C132 C 0.4456(4) 0.6603(4) -0.0857(2) 0.032(2) Uani 1 1 d .
C133 C 0.4951(4) 0.6348(4) -0.0677(2) 0.032(2) Uani 1 1 d .
C134 C 0.5445(4) 0.6537(4) -0.07270(19) 0.034(2) Uani 1 1 d .
C135 C 0.5442(4) 0.6984(4) -0.0950(2) 0.038(2) Uani 1 1 d .
C136 C 0.4946(5) 0.7231(4) -0.1137(2) 0.036(2) Uani 1 1 d .
C137 C 0.4351(4) 0.5887(4) -0.0151(2) 0.036(2) Uani 1 1 d .
C138 C 0.3983(5) 0.6436(4) 0.0013(2) 0.042(3) Uani 1 1 d .
H138 H 0.4099 0.6750 -0.0031 0.051 Uiso 1 1 calc R
C139 C 0.3443(5) 0.6515(4) 0.0243(2) 0.045(3) Uani 1 1 d .
H139 H 0.3200 0.6885 0.0347 0.054 Uiso 1 1 calc R
C140 C 0.3261(5) 0.6057(4) 0.0319(2) 0.042(2) Uani 1 1 d .
C141 C 0.3640(5) 0.5506(4) 0.0165(2) 0.045(3) Uani 1 1 d .
H141 H 0.3534 0.5187 0.0218 0.054 Uiso 1 1 calc R
C142 C 0.4173(5) 0.5422(4) -0.0067(2) 0.041(3) Uani 1 1 d .
H142 H 0.4416 0.5049 -0.0168 0.050 Uiso 1 1 calc R
C143 C 0.2674(5) 0.6139(5) 0.0550(2) 0.060(3) Uani 1 1 d .
H14A H 0.2424 0.6557 0.0600 0.089 Uiso 1 1 calc R
H14B H 0.2785 0.5928 0.0751 0.089 Uiso 1 1 calc R
H14C H 0.2432 0.5987 0.0450 0.089 Uiso 1 1 calc R
C144 C 0.6270(5) 0.7278(5) -0.0643(2) 0.049(3) Uani 1 1 d .
C145 C 0.5815(6) 0.7617(5) -0.0387(2) 0.051(3) Uani 1 1 d .
H145 H 0.5391 0.7813 -0.0414 0.062 Uiso 1 1 calc R
C146 C 0.5998(7) 0.7663(5) -0.0083(3) 0.066(3) Uani 1 1 d .
H146 H 0.5687 0.7884 0.0090 0.079 Uiso 1 1 calc R
C147 C 0.6609(8) 0.7397(6) -0.0036(4) 0.079(4) Uani 1 1 d .
C148 C 0.7072(7) 0.7078(6) -0.0307(4) 0.079(4) Uani 1 1 d .
H148 H 0.7498 0.6907 -0.0283 0.094 Uiso 1 1 calc R
C149 C 0.6909(5) 0.7013(5) -0.0605(3) 0.059(3) Uani 1 1 d .
H149 H 0.7221 0.6795 -0.0778 0.071 Uiso 1 1 calc R
C150 C 0.6800(8) 0.7424(6) 0.0294(4) 0.129(7) Uani 1 1 d .
H15A H 0.6516 0.7797 0.0403 0.194 Uiso 1 1 calc R
H15B H 0.7226 0.7390 0.0260 0.194 Uiso 1 1 calc R
H15C H 0.6778 0.7101 0.0429 0.194 Uiso 1 1 calc R
C151 C 0.3545(4) 0.8102(4) -0.1346(2) 0.037(2) Uani 1 1 d .
C152 C 0.3354(5) 0.8444(4) -0.1063(2) 0.046(3) Uani 1 1 d .
H152 H 0.3412 0.8259 -0.0859 0.055 Uiso 1 1 calc R
C153 C 0.3077(5) 0.9057(5) -0.1077(3) 0.054(3) Uani 1 1 d .
H153 H 0.2941 0.9286 -0.0883 0.065 Uiso 1 1 calc R
C154 C 0.3002(5) 0.9335(5) -0.1387(3) 0.056(3) Uani 1 1 d .
C155 C 0.3190(5) 0.8990(5) -0.1663(3) 0.059(3) Uani 1 1 d .
H155 H 0.3129 0.9174 -0.1868 0.071 Uiso 1 1 calc R
C156 C 0.3464(5) 0.8383(5) -0.1653(2) 0.048(3) Uani 1 1 d .
H156 H 0.3596 0.8157 -0.1847 0.058 Uiso 1 1 calc R
C157 C 0.2721(6) 1.0013(5) -0.1404(3) 0.082(4) Uani 1 1 d .
H15D H 0.2677 1.0135 -0.1629 0.123 Uiso 1 1 calc R
H15E H 0.2998 1.0152 -0.1327 0.123 Uiso 1 1 calc R
H15F H 0.2312 1.0180 -0.1266 0.123 Uiso 1 1 calc R
C158 C -0.0553(5) 1.0135(5) 0.1966(2) 0.050(3) Uani 1 1 d .
C159 C -0.0526(4) 1.0349(4) 0.2274(2) 0.044(3) Uani 1 1 d .
H159 H -0.0225 1.0494 0.2286 0.053 Uiso 1 1 calc R
C160 C -0.0937(5) 1.0346(4) 0.2555(2) 0.043(3) Uani 1 1 d .
C161 C -0.1408(5) 1.0164(5) 0.2544(3) 0.063(3) Uani 1 1 d .
C162 C -0.1431(6) 0.9955(6) 0.2244(3) 0.078(4) Uani 1 1 d .
H162 H -0.1741 0.9822 0.2234 0.094 Uiso 1 1 calc R
C163 C -0.1022(6) 0.9933(5) 0.1958(3) 0.061(3) Uani 1 1 d .
C164 C -0.1055(7) 0.9667(6) 0.1635(3) 0.095(5) Uani 1 1 d .
H16A H -0.1314 0.9453 0.1684 0.143 Uiso 1 1 calc R
H16B H -0.0634 0.9400 0.1535 0.143 Uiso 1 1 calc R
H16C H -0.1237 0.9984 0.1484 0.143 Uiso 1 1 calc R
C165 C -0.1877(6) 1.0177(6) 0.2851(3) 0.097(5) Uani 1 1 d .
H16D H -0.2163 1.0026 0.2796 0.146 Uiso 1 1 calc R
H16E H -0.2115 1.0580 0.2933 0.146 Uiso 1 1 calc R
H16F H -0.1650 0.9932 0.3019 0.146 Uiso 1 1 calc R
C166 C 0.1219(5) 1.2101(4) 0.2037(2) 0.043(2) Uani 1 1 d .
C167 C 0.0841(4) 1.2008(4) 0.2308(2) 0.040(2) Uani 1 1 d .
H167 H 0.0905 1.1619 0.2364 0.047 Uiso 1 1 calc R
C168 C 0.0373(5) 1.2470(4) 0.2499(2) 0.041(2) Uani 1 1 d .
C169 C 0.0249(5) 1.3074(4) 0.2424(2) 0.049(3) Uani 1 1 d .
C170 C 0.0633(5) 1.3154(4) 0.2143(2) 0.052(3) Uani 1 1 d .
H170 H 0.0555 1.3543 0.2081 0.063 Uiso 1 1 calc R
C171 C 0.1119(5) 1.2700(4) 0.1949(2) 0.048(3) Uani 1 1 d .
C172 C 0.1516(6) 1.2845(5) 0.1663(3) 0.070(4) Uani 1 1 d .
H17D H 0.1345 1.3270 0.1635 0.105 Uiso 1 1 calc R
H17E H 0.1511 1.2660 0.1464 0.105 Uiso 1 1 calc R
H17F H 0.1944 1.2698 0.1705 0.105 Uiso 1 1 calc R
C173 C -0.0263(5) 1.3583(4) 0.2626(2) 0.066(3) Uani 1 1 d .
H17G H -0.0143 1.3593 0.2837 0.099 Uiso 1 1 calc R
H17H H -0.0650 1.3533 0.2658 0.099 Uiso 1 1 calc R
H17I H -0.0326 1.3950 0.2513 0.099 Uiso 1 1 calc R
C174 C 0.2557(5) 0.9140(4) 0.2603(2) 0.048(3) Uani 1 1 d .
C175 C 0.2005(5) 0.9506(4) 0.2804(2) 0.043(3) Uani 1 1 d .
H175 H 0.1617 0.9610 0.2734 0.051 Uiso 1 1 calc R
C176 C 0.2010(5) 0.9726(4) 0.3109(2) 0.040(2) Uani 1 1 d .
C177 C 0.2576(6) 0.9561(4) 0.3224(3) 0.050(3) Uani 1 1 d .
C178 C 0.3130(6) 0.9197(5) 0.3016(3) 0.063(3) Uani 1 1 d .
H178 H 0.3517 0.9087 0.3089 0.075 Uiso 1 1 calc R
C179 C 0.3137(5) 0.8990(5) 0.2707(3) 0.059(3) Uani 1 1 d .
C180 C 0.3759(5) 0.8630(6) 0.2488(3) 0.081(4) Uani 1 1 d .
H18D H 0.3797 0.8235 0.2457 0.121 Uiso 1 1 calc R
H18E H 0.4105 0.8606 0.2592 0.121 Uiso 1 1 calc R
H18F H 0.3772 0.8819 0.2277 0.121 Uiso 1 1 calc R
C181 C 0.2612(6) 0.9784(5) 0.3560(3) 0.069(3) Uani 1 1 d .
H18G H 0.2418 0.9615 0.3737 0.104 Uiso 1 1 calc R
H18H H 0.2391 1.0211 0.3572 0.104 Uiso 1 1 calc R
H18I H 0.3048 0.9664 0.3581 0.104 Uiso 1 1 calc R
C182 C 0.0744(5) 1.0604(4) 0.3089(2) 0.042(3) Uani 1 1 d .
C183 C 0.0298(5) 1.0390(4) 0.3027(2) 0.038(2) Uani 1 1 d .
C184 C -0.0245(5) 1.0764(4) 0.2899(2) 0.045(3) Uani 1 1 d .
C185 C -0.0326(4) 1.1361(4) 0.2803(2) 0.040(2) Uani 1 1 d .
C186 C 0.0102(4) 1.1570(4) 0.2863(2) 0.035(2) Uani 1 1 d .
C187 C 0.0639(5) 1.1204(4) 0.3009(2) 0.039(2) Uani 1 1 d .
C188 C 0.1905(5) 1.1092(4) 0.2961(3) 0.046(3) Uani 1 1 d .
C189 C 0.2116(6) 1.0797(5) 0.2653(2) 0.053(3) Uani 1 1 d .
H189 H 0.1823 1.0782 0.2533 0.064 Uiso 1 1 calc R
C190 C 0.2752(6) 1.0529(5) 0.2527(3) 0.065(3) Uani 1 1 d .
H190 H 0.2883 1.0322 0.2327 0.078 Uiso 1 1 calc R
C191 C 0.3196(6) 1.0560(6) 0.2689(4) 0.083(4) Uani 1 1 d .
C192 C 0.2998(7) 1.0856(6) 0.2993(4) 0.086(4) Uani 1 1 d .
H192 H 0.3294 1.0878 0.3109 0.104 Uiso 1 1 calc R
C193 C 0.2364(7) 1.1116(5) 0.3122(3) 0.072(4) Uani 1 1 d .
H193 H 0.2238 1.1315 0.3325 0.086 Uiso 1 1 calc R
C194 C 0.3899(6) 1.0260(7) 0.2550(4) 0.123(6) Uani 1 1 d .
H19A H 0.4076 0.9856 0.2625 0.184 Uiso 1 1 calc R
H19B H 0.4111 1.0472 0.2626 0.184 Uiso 1 1 calc R
H19C H 0.3955 1.0264 0.2313 0.184 Uiso 1 1 calc R
C195 C -0.0801(5) 1.2177(5) 0.2298(2) 0.047(3) Uani 1 1 d .
C196 C -0.0331(5) 1.1858(4) 0.2043(2) 0.047(3) Uani 1 1 d .
H196 H -0.0126 1.1444 0.2050 0.057 Uiso 1 1 calc R
C197 C -0.0168(5) 1.2163(5) 0.1775(3) 0.057(3) Uani 1 1 d .
H197 H 0.0154 1.1949 0.1605 0.068 Uiso 1 1 calc R
C198 C -0.0484(5) 1.2802(5) 0.1754(2) 0.053(3) Uani 1 1 d .
C199 C -0.0958(6) 1.3090(5) 0.2007(3) 0.064(3) Uani 1 1 d .
H199 H -0.1183 1.3503 0.1997 0.077 Uiso 1 1 calc R
C200 C -0.1125(5) 1.2793(5) 0.2283(2) 0.056(3) Uani 1 1 d .
H200 H -0.1447 1.3006 0.2454 0.067 Uiso 1 1 calc R
C201 C -0.0281(6) 1.3131(6) 0.1477(3) 0.082(4) Uani 1 1 d .
H20A H -0.0334 1.3507 0.1558 0.123 Uiso 1 1 calc R
H20B H -0.0537 1.3199 0.1307 0.123 Uiso 1 1 calc R
H20C H 0.0157 1.2899 0.1388 0.123 Uiso 1 1 calc R
C202 C 0.0287(5) 0.9300(4) 0.2855(2) 0.048(3) Uani 1 1 d .
C203 C 0.0664(5) 0.9189(4) 0.2541(2) 0.052(3) Uani 1 1 d .
H203 H 0.0982 0.9322 0.2491 0.063 Uiso 1 1 calc R
C204 C 0.0554(6) 0.8874(5) 0.2304(3) 0.065(3) Uani 1 1 d .
H204 H 0.0788 0.8815 0.2092 0.078 Uiso 1 1 calc R
C205 C 0.0104(7) 0.8650(5) 0.2380(4) 0.078(4) Uani 1 1 d .
C206 C -0.0236(6) 0.8740(5) 0.2694(4) 0.077(4) Uani 1 1 d .
H206 H -0.0527 0.8576 0.2750 0.092 Uiso 1 1 calc R
C207 C -0.0155(5) 0.9077(5) 0.2933(3) 0.066(3) Uani 1 1 d .
H207 H -0.0401 0.9146 0.3143 0.079 Uiso 1 1 calc R
C208 C -0.0003(7) 0.8323(6) 0.2114(4) 0.111(5) Uani 1 1 d .
H20D H 0.0253 0.8339 0.1908 0.166 Uiso 1 1 calc R
H20E H -0.0443 0.8508 0.2089 0.166 Uiso 1 1 calc R
H20F H 0.0114 0.7914 0.2176 0.166 Uiso 1 1 calc R
C209 C 0.3360(5) 0.6621(4) 0.1505(2) 0.049(3) Uani 1 1 d .
H20G H 0.3640 0.6590 0.1661 0.059 Uiso 1 1 calc R
H20H H 0.3158 0.6358 0.1579 0.059 Uiso 1 1 calc R
C210 C 0.3762(5) 0.6402(5) 0.1167(2) 0.059(3) Uani 1 1 d .
H21A H 0.3496 0.6362 0.1022 0.071 Uiso 1 1 calc R
H21B H 0.3898 0.6705 0.1074 0.071 Uiso 1 1 calc R
C211 C 0.4317(6) 0.5842(5) 0.1166(3) 0.074(4) Uani 1 1 d .
H21C H 0.4176 0.5540 0.1253 0.088 Uiso 1 1 calc R
H21D H 0.4570 0.5880 0.1319 0.088 Uiso 1 1 calc R
C212 C 0.4733(6) 0.5620(5) 0.0849(3) 0.074(4) Uani 1 1 d .
H21E H 0.4731 0.5253 0.0790 0.112 Uiso 1 1 calc R
H21F H 0.5158 0.5552 0.0869 0.112 Uiso 1 1 calc R
H21G H 0.4584 0.5910 0.0680 0.112 Uiso 1 1 calc R
C213 C 0.3113(5) 0.7702(4) 0.1374(2) 0.053(3) Uani 1 1 d .
H21H H 0.3243 0.7634 0.1137 0.064 Uiso 1 1 calc R
H21I H 0.2776 0.8103 0.1409 0.064 Uiso 1 1 calc R
C214 C 0.3670(5) 0.7664(4) 0.1524(3) 0.056(3) Uani 1 1 d .
H21J H 0.4015 0.7269 0.1482 0.067 Uiso 1 1 calc R
H21K H 0.3547 0.7723 0.1762 0.067 Uiso 1 1 calc R
C215 C 0.3902(6) 0.8127(5) 0.1382(3) 0.064(3) Uani 1 1 d .
H21L H 0.3952 0.8117 0.1142 0.077 Uiso 1 1 calc R
H21M H 0.3587 0.8521 0.1458 0.077 Uiso 1 1 calc R
C216 C 0.4528(6) 0.8017(5) 0.1485(3) 0.084(4) Uani 1 1 d .
H21N H 0.4480 0.8027 0.1722 0.127 Uiso 1 1 calc R
H21O H 0.4657 0.8321 0.1394 0.127 Uiso 1 1 calc R
H21P H 0.4846 0.7633 0.1403 0.127 Uiso 1 1 calc R
C217 C 0.2369(5) 0.7283(4) 0.1303(2) 0.054(3) Uani 1 1 d .
H21Q H 0.2591 0.7164 0.1079 0.065 Uiso 1 1 calc R
H21R H 0.2217 0.6985 0.1385 0.065 Uiso 1 1 calc R
C218 C 0.1804(5) 0.7863(5) 0.1286(3) 0.062(3) Uani 1 1 d .
H21S H 0.1941 0.8162 0.1189 0.074 Uiso 1 1 calc R
H21T H 0.1577 0.7996 0.1508 0.074 Uiso 1 1 calc R
C219 C 0.1369(7) 0.7793(6) 0.1080(4) 0.096(5) Uani 1 1 d .
H21U H 0.1203 0.7521 0.1189 0.115 Uiso 1 1 calc R
H21V H 0.1612 0.7617 0.0867 0.115 Uiso 1 1 calc R
C220 C 0.0812(7) 0.8388(7) 0.1023(4) 0.125(6) Uani 1 1 d .
H22Z H 0.0456 0.8451 0.1194 0.187 Uiso 1 1 calc R
H22Y H 0.0696 0.8378 0.0811 0.187 Uiso 1 1 calc R
H22X H 0.0937 0.8708 0.1029 0.187 Uiso 1 1 calc R
C221 C 0.2532(5) 0.7464(5) 0.1868(2) 0.054(3) Uani 1 1 d .
H22W H 0.2862 0.7398 0.1999 0.065 Uiso 1 1 calc R
H22V H 0.2271 0.7891 0.1867 0.065 Uiso 1 1 calc R
C222 C 0.2120(5) 0.7168(5) 0.2043(3) 0.063(3) Uani 1 1 d .
H22U H 0.2359 0.6738 0.2027 0.076 Uiso 1 1 calc R
H22T H 0.1751 0.7278 0.1935 0.076 Uiso 1 1 calc R
C223 C 0.1906(5) 0.7360(5) 0.2405(3) 0.068(3) Uani 1 1 d .
H22S H 0.2275 0.7214 0.2517 0.081 Uiso 1 1 calc R
H22R H 0.1711 0.7792 0.2419 0.081 Uiso 1 1 calc R
C224 C 0.1444(6) 0.7131(6) 0.2578(3) 0.081(4) Uani 1 1 d .
H22Q H 0.1068 0.7292 0.2476 0.122 Uiso 1 1 calc R
H22P H 0.1334 0.7251 0.2807 0.122 Uiso 1 1 calc R
H22L H 0.1633 0.6703 0.2562 0.122 Uiso 1 1 calc R
C225 C 0.1637(7) 0.8561(6) 0.9006(3) 0.088(4) Uani 1 1 d .
H22A H 0.2011 0.8588 0.8880 0.106 Uiso 1 1 calc R
H22B H 0.1751 0.8371 0.9214 0.106 Uiso 1 1 calc R
C226 C 0.1112(8) 0.9202(7) 0.9081(4) 0.123(6) Uani 1 1 d .
H22C H 0.0988 0.9391 0.8874 0.148 Uiso 1 1 calc R
H22D H 0.0742 0.9178 0.9215 0.148 Uiso 1 1 calc R
C227 C 0.1309(10) 0.9576(8) 0.9257(5) 0.160(9) Uani 1 1 d .
H22E H 0.1652 0.9632 0.9114 0.192 Uiso 1 1 calc R
H22F H 0.1473 0.9368 0.9453 0.192 Uiso 1 1 calc R
C228 C 0.0781(13) 1.0175(11) 0.9360(6) 0.247(14) Uani 1 1 d .
H22G H 0.0520 1.0323 0.9189 0.370 Uiso 1 1 calc R
H22H H 0.0958 1.0448 0.9394 0.370 Uiso 1 1 calc R
H22I H 0.0528 1.0139 0.9562 0.370 Uiso 1 1 calc R
C229 C 0.0805(5) 0.8219(6) 0.8933(3) 0.068(3) Uani 1 1 d .
H22J H 0.0716 0.7971 0.8794 0.082 Uiso 1 1 calc R
H22K H 0.0507 0.8630 0.8907 0.082 Uiso 1 1 calc R
C230 C 0.0689(6) 0.8043(6) 0.9298(3) 0.089(4) Uani 1 1 d .
H23A H 0.0948 0.7621 0.9325 0.107 Uiso 1 1 calc R
H23B H 0.0802 0.8267 0.9441 0.107 Uiso 1 1 calc R
C231 C -0.0008(7) 0.8179(9) 0.9391(4) 0.146(8) Uani 1 1 d .
H23C H -0.0262 0.8598 0.9352 0.175 Uiso 1 1 calc R
H23D H -0.0113 0.7946 0.9250 0.175 Uiso 1 1 calc R
C232 C -0.0173(9) 0.8046(11) 0.9742(5) 0.205(11) Uani 1 1 d .
H23E H -0.0074 0.7628 0.9763 0.307 Uiso 1 1 calc R
H23F H -0.0619 0.8276 0.9815 0.307 Uiso 1 1 calc R
H23G H 0.0066 0.8145 0.9876 0.307 Uiso 1 1 calc R
C233 C 0.1966(6) 0.7535(6) 0.8843(3) 0.073(4) Uani 1 1 d .
H23H H 0.1955 0.7425 0.9075 0.088 Uiso 1 1 calc R
H23I H 0.2381 0.7524 0.8761 0.088 Uiso 1 1 calc R
C234 C 0.1868(7) 0.7082(6) 0.8649(4) 0.107(5) Uani 1 1 d .
H23J H 0.1437 0.7122 0.8715 0.129 Uiso 1 1 calc R
H23K H 0.1925 0.7165 0.8414 0.129 Uiso 1 1 calc R
C235 C 0.2312(7) 0.6477(7) 0.8707(4) 0.114(6) Uani 1 1 d .
H23L H 0.2288 0.6412 0.8944 0.137 Uiso 1 1 calc R
H23M H 0.2740 0.6428 0.8619 0.137 Uiso 1 1 calc R
C236 C 0.2183(7) 0.5996(7) 0.8545(4) 0.111(5) Uani 1 1 d .
H23N H 0.1774 0.6019 0.8644 0.166 Uiso 1 1 calc R
H23O H 0.2505 0.5607 0.8581 0.166 Uiso 1 1 calc R
H23P H 0.2191 0.6066 0.8312 0.166 Uiso 1 1 calc R
C237 C 0.1450(6) 0.8349(6) 0.8445(3) 0.081(4) Uani 1 1 d .
H23Q H 0.1328 0.8091 0.8333 0.097 Uiso 1 1 calc R
H23R H 0.1124 0.8753 0.8437 0.097 Uiso 1 1 calc R
C238 C 0.2059(6) 0.8327(7) 0.8257(3) 0.098(5) Uani 1 1 d .
H23S H 0.2411 0.7963 0.8309 0.117 Uiso 1 1 calc R
H23T H 0.2124 0.8664 0.8321 0.117 Uiso 1 1 calc R
C239 C 0.2040(6) 0.8347(6) 0.7886(3) 0.082(4) Uani 1 1 d .
H23U H 0.1653 0.8684 0.7844 0.098 Uiso 1 1 calc R
H23V H 0.2014 0.7988 0.7824 0.098 Uiso 1 1 calc R
C240 C 0.2602(6) 0.8396(7) 0.7658(3) 0.099(5) Uani 1 1 d .
H24A H 0.2666 0.8723 0.7731 0.149 Uiso 1 1 calc R
H24B H 0.2513 0.8465 0.7435 0.149 Uiso 1 1 calc R
H24C H 0.2978 0.8032 0.7665 0.149 Uiso 1 1 calc R
C241 C 0.6369(6) 0.3982(7) 0.3340(3) 0.084(4) Uani 1 1 d .
H24D H 0.5933 0.4041 0.3412 0.100 Uiso 1 1 calc R
H24E H 0.6405 0.4099 0.3109 0.100 Uiso 1 1 calc R
C242 C 0.6791(7) 0.3331(7) 0.3359(3) 0.103(5) Uani 1 1 d .
H24F H 0.6646 0.3178 0.3564 0.124 Uiso 1 1 calc R
H24G H 0.7219 0.3283 0.3367 0.124 Uiso 1 1 calc R
C243 C 0.6815(7) 0.2947(9) 0.3061(4) 0.118(6) Uani 1 1 d .
H24H H 0.6942 0.2532 0.3124 0.141 Uiso 1 1 calc R
H24I H 0.6403 0.3097 0.2990 0.141 Uiso 1 1 calc R
C244 C 0.7270(9) 0.3004(9) 0.2807(5) 0.175(9) Uani 1 1 d .
H24J H 0.7146 0.3419 0.2756 0.263 Uiso 1 1 calc R
H24K H 0.7297 0.2791 0.2613 0.263 Uiso 1 1 calc R
H24L H 0.7677 0.2842 0.2880 0.263 Uiso 1 1 calc R
C245 C 0.7144(6) 0.4378(7) 0.3416(3) 0.096(5) Uani 1 1 d .
H24M H 0.7463 0.3971 0.3428 0.116 Uiso 1 1 calc R
H24N H 0.7225 0.4623 0.3561 0.116 Uiso 1 1 calc R
C246 C 0.7224(7) 0.4591(8) 0.3064(4) 0.126(6) Uani 1 1 d .
H24O H 0.7102 0.4373 0.2923 0.151 Uiso 1 1 calc R
H24P H 0.6933 0.5010 0.3057 0.151 Uiso 1 1 calc R
C247 C 0.7864(7) 0.4524(8) 0.2927(4) 0.132(7) Uani 1 1 d .
H24Q H 0.8151 0.4106 0.2942 0.158 Uiso 1 1 calc R
H24R H 0.7980 0.4745 0.3071 0.158 Uiso 1 1 calc R
C248 C 0.7987(7) 0.4714(8) 0.2583(4) 0.133(7) Uani 1 1 d .
H24S H 0.7836 0.4533 0.2438 0.199 Uiso 1 1 calc R
H24T H 0.8435 0.4591 0.2517 0.199 Uiso 1 1 calc R
H24U H 0.7769 0.5140 0.2571 0.199 Uiso 1 1 calc R
C249 C 0.5977(7) 0.5000(8) 0.3522(4) 0.108(5) Uani 1 1 d .
H24V H 0.5575 0.4983 0.3605 0.130 Uiso 1 1 calc R
H24W H 0.5976 0.5116 0.3291 0.130 Uiso 1 1 calc R
C250 C 0.6031(9) 0.5466(9) 0.3715(5) 0.147(7) Uani 1 1 d .
H25D H 0.6430 0.5492 0.3636 0.177 Uiso 1 1 calc R
H25E H 0.6013 0.5369 0.3949 0.177 Uiso 1 1 calc R
C251 C 0.5437(12) 0.6089(11) 0.3658(7) 0.196(11) Uani 1 1 d .
H25F H 0.5474 0.6167 0.3422 0.235 Uiso 1 1 calc R
H25G H 0.5052 0.6031 0.3722 0.235 Uiso 1 1 calc R
C252 C 0.5361(18) 0.6573(15) 0.3813(10) 0.36(3) Uani 1 1 d .
H25H H 0.5133 0.6591 0.4033 0.543 Uiso 1 1 calc R
H25I H 0.5125 0.6921 0.3693 0.543 Uiso 1 1 calc R
H25J H 0.5770 0.6560 0.3826 0.543 Uiso 1 1 calc R
C253 C 0.6518(7) 0.4185(7) 0.3905(3) 0.102(5) Uani 1 1 d .
H25K H 0.6836 0.3776 0.3907 0.122 Uiso 1 1 calc R
H25L H 0.6651 0.4428 0.4023 0.122 Uiso 1 1 calc R
C254 C 0.5891(7) 0.4219(7) 0.4092(3) 0.101(5) Uani 1 1 d .
H25M H 0.5717 0.4034 0.3959 0.122 Uiso 1 1 calc R
H25N H 0.5592 0.4633 0.4131 0.122 Uiso 1 1 calc R
C255 C 0.5986(10) 0.3897(9) 0.4426(4) 0.150(8) Uani 1 1 d .
H25O H 0.6078 0.3482 0.4392 0.180 Uiso 1 1 calc R
H25P H 0.6355 0.3904 0.4496 0.180 Uiso 1 1 calc R
C256 C 0.5507(13) 0.4118(19) 0.4666(6) 0.44(4) Uani 1 1 d .
H25Q H 0.5351 0.4545 0.4671 0.667 Uiso 1 1 calc R
H25R H 0.5642 0.3959 0.4873 0.667 Uiso 1 1 calc R
H25S H 0.5175 0.4014 0.4629 0.667 Uiso 1 1 calc R
C257 C 0.1828(6) 0.3958(5) 0.3872(3) 0.072(4) Uani 1 1 d .
H25Z H 0.2222 0.4005 0.3832 0.087 Uiso 1 1 calc R
H25Y H 0.1612 0.4122 0.3683 0.087 Uiso 1 1 calc R
C258 C 0.1994(6) 0.3293(5) 0.3886(3) 0.074(4) Uani 1 1 d .
H25X H 0.1610 0.3233 0.3951 0.089 Uiso 1 1 calc R
H25W H 0.2272 0.3105 0.4050 0.089 Uiso 1 1 calc R
C259 C 0.2329(6) 0.3011(6) 0.3541(3) 0.089(4) Uani 1 1 d .
H25V H 0.2031 0.3176 0.3385 0.107 Uiso 1 1 calc R
H25U H 0.2678 0.3121 0.3468 0.107 Uiso 1 1 calc R
C260 C 0.2585(6) 0.2337(6) 0.3534(4) 0.108(5) Uani 1 1 d .
H26D H 0.2882 0.2170 0.3687 0.163 Uiso 1 1 calc R
H26E H 0.2794 0.2190 0.3314 0.163 Uiso 1 1 calc R
H26F H 0.2240 0.2225 0.3597 0.163 Uiso 1 1 calc R
C261 C 0.1709(7) 0.4059(7) 0.4480(3) 0.105(5) Uani 1 1 d .
H26G H 0.1697 0.3674 0.4516 0.126 Uiso 1 1 calc R
H26H H 0.1449 0.4312 0.4670 0.126 Uiso 1 1 calc R
C262 C 0.2418(8) 0.3969(8) 0.4470(5) 0.138(7) Uani 1 1 d .
H26I H 0.2690 0.3709 0.4285 0.166 Uiso 1 1 calc R
H26J H 0.2440 0.4351 0.4438 0.166 Uiso 1 1 calc R
C263 C 0.2652(11) 0.3689(14) 0.4799(6) 0.282(19) Uani 1 1 d .
H26K H 0.2715 0.3277 0.4823 0.338 Uiso 1 1 calc R
H26L H 0.2385 0.3923 0.4994 0.338 Uiso 1 1 calc R
C264 C 0.3444(16) 0.3777(14) 0.4675(8) 0.38(3) Uani 1 1 d .
H26M H 0.3611 0.3663 0.4446 0.565 Uiso 1 1 calc R
H26N H 0.3747 0.3526 0.4812 0.565 Uiso 1 1 calc R
H26O H 0.3364 0.4186 0.4705 0.565 Uiso 1 1 calc R
C265 C 0.0772(6) 0.4341(5) 0.4222(3) 0.065(3) Uani 1 1 d .
H26P H 0.0824 0.3935 0.4264 0.078 Uiso 1 1 calc R
H26Q H 0.0624 0.4448 0.4009 0.078 Uiso 1 1 calc R
C266 C 0.0240(7) 0.4733(6) 0.4480(3) 0.079(4) Uani 1 1 d .
H26R H 0.0306 0.4552 0.4696 0.095 Uiso 1 1 calc R
H26S H 0.0254 0.5117 0.4486 0.095 Uiso 1 1 calc R
C267 C -0.0398(7) 0.4828(6) 0.4420(3) 0.097(5) Uani 1 1 d .
H26T H -0.0453 0.4997 0.4201 0.116 Uiso 1 1 calc R
H26U H -0.0409 0.4442 0.4417 0.116 Uiso 1 1 calc R
C268 C -0.0934(8) 0.5212(8) 0.4656(4) 0.138(6) Uani 1 1 d .
H26V H -0.1017 0.4978 0.4837 0.207 Uiso 1 1 calc R
H26W H -0.1302 0.5401 0.4549 0.207 Uiso 1 1 calc R
H26) H -0.0837 0.5512 0.4739 0.207 Uiso 1 1 calc R
C269 C 0.1358(6) 0.4969(6) 0.4130(3) 0.084(4) Uani 1 1 d .
H26$ H 0.1167 0.5184 0.4340 0.101 Uiso 1 1 calc R
H26 H 0.1782 0.4951 0.4073 0.101 Uiso 1 1 calc R
C270 C 0.0978(7) 0.5315(6) 0.3871(3) 0.093(5) Uani 1 1 d .
H27A H 0.0538 0.5381 0.3939 0.112 Uiso 1 1 calc R
H27B H 0.1136 0.5083 0.3666 0.112 Uiso 1 1 calc R
C271 C 0.1008(9) 0.5921(7) 0.3807(5) 0.138(7) Uani 1 1 d .
H27C H 0.0856 0.6150 0.4013 0.165 Uiso 1 1 calc R
H27D H 0.1446 0.5855 0.3734 0.165 Uiso 1 1 calc R
C272 C 0.0613(13) 0.6272(9) 0.3549(6) 0.223(14) Uani 1 1 d .
H27E H 0.0810 0.6084 0.3336 0.334 Uiso 1 1 calc R
H27F H 0.0581 0.6671 0.3544 0.334 Uiso 1 1 calc R
H27G H 0.0195 0.6284 0.3603 0.334 Uiso 1 1 calc R
C273 C 0.8492(6) 0.2115(5) 0.6282(3) 0.067(3) Uani 1 1 d .
H27H H 0.8220 0.2536 0.6322 0.080 Uiso 1 1 calc R
H27I H 0.8752 0.2075 0.6066 0.080 Uiso 1 1 calc R
C274 C 0.8925(7) 0.1900(6) 0.6541(3) 0.098(5) Uani 1 1 d .
H27J H 0.9186 0.1475 0.6510 0.117 Uiso 1 1 calc R
H27K H 0.8668 0.1962 0.6759 0.117 Uiso 1 1 calc R
C275 C 0.9354(8) 0.2219(7) 0.6527(4) 0.109(5) Uani 1 1 d .
H27L H 0.9095 0.2646 0.6530 0.131 Uiso 1 1 calc R
H27M H 0.9556 0.2122 0.6724 0.131 Uiso 1 1 calc R
C276 C 0.9833(8) 0.2071(8) 0.6244(4) 0.125(6) Uani 1 1 d .
H27N H 0.9985 0.1656 0.6189 0.187 Uiso 1 1 calc R
H27O H 1.0178 0.2146 0.6290 0.187 Uiso 1 1 calc R
H27P H 0.9659 0.2309 0.6060 0.187 Uiso 1 1 calc R
C277 C 0.8466(6) 0.1138(4) 0.6197(2) 0.061(3) Uani 1 1 d .
H27Q H 0.8182 0.0961 0.6168 0.073 Uiso 1 1 calc R
H27R H 0.8668 0.0952 0.6388 0.073 Uiso 1 1 calc R
C278 C 0.8980(5) 0.0995(5) 0.5889(2) 0.061(3) Uani 1 1 d .
H27S H 0.9319 0.1087 0.5935 0.073 Uiso 1 1 calc R
H27T H 0.8798 0.1244 0.5707 0.073 Uiso 1 1 calc R
C279 C 0.9255(6) 0.0332(5) 0.5786(3) 0.067(3) Uani 1 1 d .
H27U H 0.9466 0.0086 0.5961 0.080 Uiso 1 1 calc R
H27V H 0.8910 0.0233 0.5759 0.080 Uiso 1 1 calc R
C280 C 0.9726(6) 0.0188(6) 0.5465(3) 0.094(5) Uani 1 1 d .
H28A H 0.9514 0.0412 0.5288 0.141 Uiso 1 1 calc R
H28B H 0.9898 -0.0231 0.5416 0.141 Uiso 1 1 calc R
H28C H 1.0065 0.0292 0.5489 0.141 Uiso 1 1 calc R
C281 C 0.7691(6) 0.2081(5) 0.5994(2) 0.064(3) Uani 1 1 d .
H28D H 0.7437 0.2501 0.6050 0.077 Uiso 1 1 calc R
H28E H 0.7983 0.2059 0.5793 0.077 Uiso 1 1 calc R
C282 C 0.7256(6) 0.1824(6) 0.5922(3) 0.077(4) Uani 1 1 d .
H28F H 0.7010 0.1776 0.6127 0.092 Uiso 1 1 calc R
H28G H 0.7506 0.1433 0.5818 0.092 Uiso 1 1 calc R
C283 C 0.6807(8) 0.2231(7) 0.5691(4) 0.114(5) Uani 1 1 d .
H28H H 0.6580 0.2627 0.5789 0.137 Uiso 1 1 calc R
H28I H 0.7057 0.2261 0.5482 0.137 Uiso 1 1 calc R
C284 C 0.6365(11) 0.2029(11) 0.5626(6) 0.209(11) Uani 1 1 d .
H28J H 0.6561 0.1601 0.5612 0.314 Uiso 1 1 calc R
H28K H 0.6223 0.2190 0.5420 0.314 Uiso 1 1 calc R
H28L H 0.6008 0.2158 0.5802 0.314 Uiso 1 1 calc R
C285 C 0.7663(7) 0.1844(5) 0.6604(2) 0.079(4) Uani 1 1 d .
H28M H 0.7934 0.1610 0.6762 0.095 Uiso 1 1 calc R
H28N H 0.7375 0.1667 0.6583 0.095 Uiso 1 1 calc R
C286 C 0.7267(8) 0.2482(6) 0.6745(3) 0.111(6) Uani 1 1 d .
H28O H 0.7537 0.2611 0.6841 0.133 Uiso 1 1 calc R
H28P H 0.7106 0.2751 0.6566 0.133 Uiso 1 1 calc R
C287 C 0.6722(10) 0.2516(7) 0.7004(4) 0.136(8) Uani 1 1 d .
H28Q H 0.6580 0.2869 0.7141 0.163 Uiso 1 1 calc R
H28R H 0.6861 0.2169 0.7145 0.163 Uiso 1 1 calc R
C288 C 0.6163(10) 0.2542(8) 0.6843(5) 0.163(9) Uani 1 1 d .
H28S H 0.6065 0.2849 0.6679 0.244 Uiso 1 1 calc R
H28T H 0.5797 0.2628 0.7011 0.244 Uiso 1 1 calc R
H28U H 0.6279 0.2164 0.6739 0.244 Uiso 1 1 calc R
C289 C 0.7287(5) 0.8761(4) 0.9088(2) 0.051(3) Uani 1 1 d .
H28Z H 0.7374 0.9046 0.9198 0.061 Uiso 1 1 calc R
H28Y H 0.7449 0.8762 0.8854 0.061 Uiso 1 1 calc R
C290 C 0.7662(5) 0.8137(5) 0.9223(3) 0.067(3) Uani 1 1 d .
H29A H 0.7487 0.8117 0.9453 0.080 Uiso 1 1 calc R
H29B H 0.7620 0.7839 0.9099 0.080 Uiso 1 1 calc R
C291 C 0.8340(5) 0.8005(5) 0.9197(3) 0.072(4) Uani 1 1 d .
H29C H 0.8381 0.8293 0.9329 0.086 Uiso 1 1 calc R
H29D H 0.8508 0.8044 0.8968 0.086 Uiso 1 1 calc R
C292 C 0.8730(7) 0.7375(6) 0.9315(4) 0.113(5) Uani 1 1 d .
H29E H 0.8567 0.7335 0.9542 0.169 Uiso 1 1 calc R
H29F H 0.9166 0.7307 0.9296 0.169 Uiso 1 1 calc R
H29G H 0.8701 0.7087 0.9180 0.169 Uiso 1 1 calc R
C293 C 0.6393(5) 0.8603(4) 0.8915(2) 0.045(3) Uani 1 1 d .
H29H H 0.6621 0.8186 0.8967 0.054 Uiso 1 1 calc R
H29I H 0.5942 0.8709 0.8978 0.054 Uiso 1 1 calc R
C294 C 0.6526(5) 0.8675(5) 0.8546(2) 0.058(3) Uani 1 1 d .
H29J H 0.6937 0.8685 0.8487 0.070 Uiso 1 1 calc R
H29K H 0.6206 0.9050 0.8481 0.070 Uiso 1 1 calc R
C295 C 0.6524(5) 0.8165(5) 0.8360(2) 0.061(3) Uani 1 1 d .
H29L H 0.6113 0.8154 0.8418 0.073 Uiso 1 1 calc R
H29M H 0.6844 0.7789 0.8424 0.073 Uiso 1 1 calc R
C296 C 0.6662(6) 0.8245(6) 0.7982(3) 0.090(5) Uani 1 1 d .
H29N H 0.6349 0.8620 0.7920 0.135 Uiso 1 1 calc R
H29O H 0.6645 0.7927 0.7868 0.135 Uiso 1 1 calc R
H29P H 0.7076 0.8237 0.7924 0.135 Uiso 1 1 calc R
C297 C 0.6320(5) 0.9629(4) 0.9009(2) 0.053(3) Uani 1 1 d .
H29Q H 0.6455 0.9850 0.9141 0.064 Uiso 1 1 calc R
H29R H 0.6516 0.9631 0.8781 0.064 Uiso 1 1 calc R
C298 C 0.5619(5) 0.9951(4) 0.9026(2) 0.055(3) Uani 1 1 d .
H29S H 0.5420 1.0045 0.9255 0.066 Uiso 1 1 calc R
H29T H 0.5462 0.9696 0.8938 0.066 Uiso 1 1 calc R
C299 C 0.5441(6) 1.0528(5) 0.8827(3) 0.068(3) Uani 1 1 d .
H29U H 0.4992 1.0783 0.8893 0.082 Uiso 1 1 calc R
H29V H 0.5680 1.0738 0.8879 0.082 Uiso 1 1 calc R
C300 C 0.5572(6) 1.0412(5) 0.8455(3) 0.082(4) Uani 1 1 d .
H30A H 0.6022 1.0202 0.8385 0.123 Uiso 1 1 calc R
H30B H 0.5414 1.0786 0.8342 0.123 Uiso 1 1 calc R
H30C H 0.5364 1.0177 0.8405 0.123 Uiso 1 1 calc R
C301 C 0.6281(5) 0.8954(4) 0.9489(2) 0.044(3) Uani 1 1 d .
H30D H 0.5826 0.9096 0.9499 0.052 Uiso 1 1 calc R
H30E H 0.6447 0.8540 0.9556 0.052 Uiso 1 1 calc R
C302 C 0.6398(5) 0.9311(5) 0.9738(2) 0.056(3) Uani 1 1 d .
H30F H 0.6835 0.9258 0.9690 0.067 Uiso 1 1 calc R
H30G H 0.6124 0.9732 0.9720 0.067 Uiso 1 1 calc R
C303 C 0.6264(5) 0.9107(5) 1.0087(2) 0.058(3) Uani 1 1 d .
H30H H 0.6537 0.8685 1.0101 0.070 Uiso 1 1 calc R
H30I H 0.6376 0.9318 1.0239 0.070 Uiso 1 1 calc R
C304 C 0.5593(6) 0.9202(5) 1.0200(3) 0.070(3) Uani 1 1 d .
H30J H 0.5319 0.9621 1.0200 0.105 Uiso 1 1 calc R
H30K H 0.5553 0.9051 1.0421 0.105 Uiso 1 1 calc R
H30L H 0.5476 0.8995 1.0053 0.105 Uiso 1 1 calc R
C311 C 0.813(3) 0.823(3) 0.0501(17) 0.53(4) Uiso 1 1 d .
C312 C 0.133(3) 0.529(3) 0.9442(14) 0.50(3) Uiso 1 1 d .
C313 C 0.961(5) 0.591(5) 0.882(3) 0.79(7) Uiso 1 1 d .
C314 C 0.047(3) 0.474(3) 0.7999(16) 0.54(4) Uiso 1 1 d .
C315 C 0.007(3) 0.519(3) 0.8463(17) 0.51(4) Uiso 1 1 d .
C317 C 0.421(3) 0.037(3) 0.7584(17) 0.60(4) Uiso 1 1 d .
C319 C 0.361(3) 0.017(3) 0.7493(15) 0.51(4) Uiso 1 1 d .
C322 C 0.939(3) 0.532(3) 0.898(2) 0.54(4) Uiso 1 1 d .
C401 C 0.373(3) 0.034(3) 0.4048(16) 0.49(3) Uiso 1 1 d .
C402 C 0.741(3) 0.004(3) 0.3857(15) 0.49(4) Uiso 1 1 d .
C403 C 0.671(3) 0.042(3) 0.3989(15) 0.50(4) Uiso 1 1 d .
C404 C 0.079(2) 0.627(2) 0.0661(12) 0.42(3) Uiso 1 1 d .
C405 C 0.647(4) 0.794(3) 0.1482(19) 0.70(5) Uiso 1 1 d .
C406 C 0.933(4) 0.713(4) 0.314(2) 0.69(6) Uiso 1 1 d .
C407 C 0.850(3) 0.832(3) 0.3410(17) 0.61(4) Uiso 1 1 d .
C408 C 0.740(3) 0.606(3) 0.1604(14) 0.49(3) Uiso 1 1 d .
C410 C 0.910(3) 0.561(3) 0.9348(19) 0.54(4) Uiso 1 1 d .
C411 C 0.891(3) 0.592(3) 0.9986(16) 0.55(4) Uiso 1 1 d .
C412 C 0.090(2) 0.605(2) 0.0059(14) 0.46(3) Uiso 1 1 d .
C413 C 0.7954(16) 0.8853(17) 0.0298(9) 0.285(16) Uiso 1 1 d .
C414 C 0.848(3) 0.863(3) 0.0632(15) 0.48(3) Uiso 1 1 d .
C415 C 0.343(3) 0.989(3) 0.4575(17) 0.59(4) Uiso 1 1 d .
C416 C 0.488(3) 0.855(3) 0.3445(14) 0.51(3) Uiso 1 1 d .
C417 C 0.580(4) 0.733(4) 0.272(2) 0.73(6) Uiso 1 1 d .
C418 C 0.419(3) 0.031(3) 0.3595(18) 0.60(4) Uiso 1 1 d .
C419 C 0.086(2) 0.614(2) 0.9517(12) 0.39(2) Uiso 1 1 d .
C420 C 0.194(3) 0.442(3) 0.9083(17) 0.58(4) Uiso 1 1 d .
C421 C 0.927(4) 0.693(4) 0.271(2) 0.79(7) Uiso 1 1 d .

loop_
_atom_site_aniso_label
_atom_site_aniso_U_11
_atom_site_aniso_U_22
_atom_site_aniso_U_33
_atom_site_aniso_U_23
_atom_site_aniso_U_13
_atom_site_aniso_U_12
Fe9 0.0675(10) 0.0373(9) 0.0272(8) -0.0016(6) -0.0020(7) -0.0221(8)
Fe11 0.0681(10) 0.0431(9) 0.0305(8) 0.0044(6) -0.0065(7) -0.0288(8)
Fe12 0.0667(10) 0.0354(9) 0.0256(8) -0.0008(6) 0.0006(6) -0.0240(8)
Fe10 0.0692(11) 0.0424(9) 0.0296(8) 0.0045(6) -0.0077(7) -0.0197(8)
Fe13 0.0592(10) 0.0371(9) 0.0312(8) -0.0017(6) -0.0007(7) -0.0207(8)
Fe16 0.0524(9) 0.0387(9) 0.0342(8) 0.0001(6) -0.0019(6) -0.0196(8)
Fe15 0.0535(9) 0.0399(9) 0.0316(8) 0.0006(6) -0.0050(6) -0.0176(8)
Fe14 0.0597(10) 0.0381(9) 0.0296(8) 0.0004(6) -0.0020(6) -0.0221(8)
Fe1 0.0519(9) 0.0306(8) 0.0266(7) 0.0017(6) -0.0017(6) -0.0177(7)
Fe2 0.0511(9) 0.0327(8) 0.0250(7) 0.0027(6) -0.0056(6) -0.0172(7)
Fe4 0.0503(9) 0.0302(8) 0.0273(7) 0.0067(6) -0.0060(6) -0.0171(7)
Fe3 0.0569(9) 0.0281(8) 0.0267(7) 0.0042(6) 0.0008(6) -0.0188(7)
Fe5 0.0537(9) 0.0340(8) 0.0294(8) -0.0012(6) 0.0018(6) -0.0173(7)
Fe6 0.0481(9) 0.0368(9) 0.0322(8) 0.0008(6) -0.0055(6) -0.0165(7)
Fe7 0.0578(10) 0.0322(8) 0.0289(8) -0.0007(6) 0.0042(6) -0.0222(8)
Fe8 0.0461(9) 0.0347(8) 0.0315(8) 0.0041(6) -0.0029(6) -0.0172(7)
S32 0.073(2) 0.0555(19) 0.0334(15) -0.0106(12) 0.0049(13) -0.0270(16)
S28 0.070(2) 0.0599(19) 0.0362(15) -0.0064(13) -0.0022(13) -0.0332(17)
S30 0.085(2) 0.0377(16) 0.0386(16) 0.0000(12) -0.0064(14) -0.0263(16)
S29 0.0687(19) 0.0414(16) 0.0290(14) 0.0064(11) -0.0079(12) -0.0229(15)
S31 0.0675(18) 0.0424(16) 0.0250(13) 0.0038(11) -0.0057(12) -0.0251(15)
S34 0.0624(18) 0.0416(16) 0.0360(15) 0.0056(11) -0.0013(12) -0.0232(15)
S35 0.0586(18) 0.0533(18) 0.0361(15) -0.0064(12) -0.0003(12) -0.0281(15)
S33 0.0559(17) 0.0374(16) 0.0393(15) 0.0018(11) 0.0004(12) -0.0161(14)
S36 0.0508(16) 0.0366(15) 0.0347(14) -0.0017(11) -0.0029(11) -0.0186(13)
S51 0.155(3) 0.0464(18) 0.0207(15) 0.0027(12) 0.0040(16) -0.050(2)
S50 0.091(2) 0.072(2) 0.0573(19) -0.0161(15) 0.0015(16) -0.056(2)
S49 0.072(2) 0.080(2) 0.0420(18) 0.0068(15) -0.0072(15) -0.0027(19)
S52 0.074(2) 0.062(2) 0.0486(18) -0.0055(14) -0.0238(15) -0.0116(18)
S53 0.0634(18) 0.0342(15) 0.0363(15) 0.0049(11) 0.0013(12) -0.0128(14)
S54 0.0630(19) 0.072(2) 0.0498(17) -0.0121(14) 0.0058(14) -0.0430(18)
S40 0.0722(19) 0.0406(16) 0.0423(16) -0.0053(12) 0.0010(13) -0.0343(15)
S39 0.0504(17) 0.0533(18) 0.0539(17) -0.0034(13) -0.0006(13) -0.0233(15)
S42 0.075(2) 0.0291(15) 0.0523(17) -0.0003(12) -0.0106(14) -0.0155(15)
S37 0.076(2) 0.0456(16) 0.0270(14) -0.0029(11) 0.0017(12) -0.0370(16)
S38 0.083(2) 0.074(2) 0.0392(16) 0.0208(14) -0.0237(14) -0.0491(19)
S41 0.079(2) 0.0430(17) 0.0278(14) 0.0105(11) -0.0087(13) -0.0266(16)
S45 0.0595(18) 0.0475(17) 0.0438(16) -0.0077(12) -0.0121(13) -0.0234(15)
S44 0.0651(19) 0.0416(17) 0.0620(18) 0.0073(13) -0.0125(14) -0.0314(16)
S43 0.0593(18) 0.0302(15) 0.0510(17) 0.0043(12) -0.0077(13) -0.0139(14)
S48 0.0497(17) 0.0423(17) 0.0525(17) 0.0062(12) -0.0101(13) -0.0168(14)
S47 0.0502(16) 0.0404(16) 0.0314(14) 0.0008(11) 0.0008(11) -0.0191(14)
S46 0.0593(18) 0.0542(18) 0.0277(14) 0.0082(12) -0.0067(12) -0.0220(15)
S5 0.0658(18) 0.0425(16) 0.0301(14) -0.0018(11) 0.0017(12) -0.0228(15)
S2 0.0528(16) 0.0395(15) 0.0259(13) 0.0087(10) -0.0040(11) -0.0226(13)
S3 0.0601(17) 0.0325(15) 0.0276(14) 0.0036(10) -0.0039(11) -0.0128(13)
S1 0.0566(17) 0.0368(15) 0.0335(14) 0.0014(11) -0.0054(11) -0.0247(14)
S4 0.0518(16) 0.0285(14) 0.0269(13) 0.0032(10) -0.0023(11) -0.0164(13)
S7 0.0526(17) 0.0335(15) 0.0437(15) -0.0025(11) -0.0014(12) -0.0208(14)
S6 0.0506(17) 0.0435(16) 0.0403(15) -0.0010(12) 0.0044(12) -0.0234(14)
S8 0.0668(19) 0.0381(16) 0.0296(14) 0.0051(11) -0.0006(12) -0.0117(14)
S9 0.0488(16) 0.0378(15) 0.0250(13) 0.0010(10) -0.0010(11) -0.0204(13)
S12 0.0492(17) 0.0449(17) 0.0507(17) -0.0096(12) -0.0130(13) -0.0110(14)
S11 0.078(2) 0.0423(16) 0.0334(15) -0.0011(11) 0.0024(13) -0.0392(16)
S10 0.074(2) 0.0395(16) 0.0329(15) 0.0101(12) -0.0082(13) -0.0113(15)
S13 0.0531(19) 0.104(3) 0.0463(18) -0.0094(16) -0.0154(14) -0.0292(19)
S14 0.073(2) 0.0485(18) 0.0628(19) -0.0149(14) 0.0244(15) -0.0384(17)
S15 0.074(2) 0.0347(16) 0.0396(16) 0.0006(12) -0.0094(13) -0.0104(15)
S21 0.0575(17) 0.0349(15) 0.0250(13) 0.0040(10) 0.0006(11) -0.0237(13)
S19 0.0534(16) 0.0359(15) 0.0316(14) -0.0022(10) 0.0015(11) -0.0255(13)
S18 0.0508(16) 0.0262(14) 0.0472(15) 0.0112(11) -0.0049(12) -0.0174(13)
S16 0.0503(16) 0.0495(17) 0.0384(15) 0.0067(12) -0.0012(12) -0.0293(14)
S17 0.0446(17) 0.0302(15) 0.0452(16) 0.0025(11) -0.0034(12) -0.0117(13)
S20 0.0560(17) 0.0403(16) 0.0365(14) 0.0047(11) -0.0114(12) -0.0240(14)
S24 0.0463(17) 0.0422(17) 0.0529(17) 0.0104(12) -0.0048(12) -0.0155(14)
S23 0.0613(17) 0.0270(14) 0.0305(14) 0.0024(10) 0.0032(11) -0.0158(13)
S25 0.0540(17) 0.0496(17) 0.0454(16) 0.0062(12) 0.0040(12) -0.0268(15)
S27 0.076(2) 0.0385(16) 0.0266(14) 0.0066(11) -0.0137(12) -0.0227(15)
S26 0.0737(19) 0.0342(15) 0.0369(15) 0.0107(11) -0.0082(13) -0.0264(15)
S22 0.074(2) 0.0370(16) 0.0462(16) -0.0034(12) -0.0148(14) -0.0261(15)
N1 0.069(6) 0.036(5) 0.029(5) 0.006(4) -0.013(4) -0.019(5)
N2 0.077(7) 0.087(8) 0.057(6) 0.021(5) -0.036(5) -0.042(7)
N3 0.081(9) 0.112(10) 0.075(8) 0.026(7) -0.036(6) -0.034(8)
N4 0.090(8) 0.071(7) 0.055(6) -0.010(5) -0.007(5) -0.055(6)
N5 0.115(8) 0.033(5) 0.031(5) 0.003(4) 0.007(5) -0.036(6)
N6 0.061(6) 0.044(5) 0.038(5) -0.002(4) 0.010(4) -0.032(5)
C1 0.062(10) 0.22(2) 0.087(12) -0.085(13) 0.014(8) -0.052(13)
C2 0.148(18) 0.15(2) 0.112(15) -0.028(14) -0.050(12) 0.055(16)
C3 0.067(7) 0.024(6) 0.034(6) -0.001(4) 0.002(5) -0.014(5)
C4 0.068(7) 0.027(6) 0.029(6) 0.004(4) 0.002(5) -0.026(5)
C5 0.066(7) 0.041(6) 0.020(5) 0.008(4) 0.000(4) -0.031(6)
C6 0.067(7) 0.041(6) 0.026(6) 0.002(4) -0.003(5) -0.022(6)
C7 0.071(8) 0.044(7) 0.045(7) 0.000(5) -0.004(5) -0.033(6)
C8 0.071(8) 0.038(6) 0.039(6) 0.003(5) 0.002(5) -0.025(6)
C9 0.117(10) 0.063(8) 0.038(7) 0.011(5) 0.003(6) -0.059(8)
C10 0.102(10) 0.053(8) 0.050(7) -0.008(5) 0.007(6) -0.048(7)
C11 0.073(8) 0.059(8) 0.043(7) 0.007(5) -0.015(6) -0.041(7)
C12 0.070(8) 0.066(8) 0.035(6) 0.004(5) -0.010(5) -0.044(7)
C13 0.057(8) 0.047(7) 0.051(7) 0.000(5) -0.013(6) -0.027(6)
C14 0.061(9) 0.069(9) 0.092(10) 0.000(7) -0.032(8) -0.020(8)
C15 0.095(12) 0.097(12) 0.098(12) 0.010(9) -0.053(10) -0.033(11)
C16 0.089(11) 0.080(11) 0.079(10) -0.011(8) -0.032(9) -0.036(9)
C17 0.21(2) 0.139(16) 0.101(13) -0.016(11) -0.095(13) -0.053(15)
C18 0.078(10) 0.089(11) 0.112(12) -0.013(9) -0.038(9) -0.008(9)
C19 0.075(8) 0.046(8) 0.044(7) 0.007(6) -0.020(6) -0.011(7)
C20 0.081(8) 0.036(7) 0.037(6) 0.016(5) -0.024(6) -0.015(6)
C21 0.067(7) 0.040(7) 0.037(6) 0.011(5) -0.015(5) -0.015(6)
C22 0.091(10) 0.044(8) 0.078(9) 0.021(7) -0.009(7) -0.027(8)
C23 0.113(12) 0.038(8) 0.087(10) 0.006(7) 0.005(9) -0.021(8)
C24 0.113(12) 0.029(7) 0.078(10) -0.002(6) -0.009(8) -0.003(8)
C25 0.156(16) 0.059(11) 0.157(16) -0.010(10) 0.012(12) -0.011(11)
C26 0.117(12) 0.055(9) 0.099(11) 0.021(7) -0.003(8) -0.045(9)
C27 0.059(7) 0.049(7) 0.030(5) 0.003(5) -0.006(5) -0.039(6)
C28 0.045(6) 0.027(6) 0.030(5) 0.002(4) -0.003(5) -0.008(5)
C29 0.045(6) 0.038(6) 0.028(5) 0.001(4) 0.005(5) -0.020(5)
C30 0.068(7) 0.045(7) 0.024(5) -0.002(4) -0.004(5) -0.030(6)
C31 0.040(6) 0.023(5) 0.029(5) -0.005(4) 0.007(4) -0.006(5)
C32 0.056(7) 0.045(7) 0.026(5) 0.000(4) -0.003(5) -0.029(6)
C33 0.061(7) 0.037(6) 0.044(6) 0.002(5) 0.007(5) -0.027(6)
C34 0.080(9) 0.044(7) 0.071(8) -0.005(6) -0.004(6) -0.041(7)
C35 0.107(10) 0.070(9) 0.057(8) -0.008(6) 0.020(7) -0.074(8)
C36 0.080(9) 0.065(8) 0.056(7) -0.006(6) 0.003(6) -0.051(8)
C37 0.083(9) 0.051(7) 0.060(8) -0.006(5) 0.015(6) -0.046(7)
C38 0.083(8) 0.041(7) 0.048(7) -0.006(5) 0.012(6) -0.042(7)
C39 0.116(11) 0.087(10) 0.059(8) -0.004(7) 0.017(7) -0.070(9)
C40 0.074(8) 0.037(7) 0.044(7) 0.011(5) -0.012(6) -0.022(7)
C41 0.091(10) 0.061(9) 0.069(9) 0.009(7) -0.027(7) -0.010(8)
C42 0.112(12) 0.057(10) 0.099(12) 0.006(8) -0.046(10) 0.002(9)
C43 0.138(14) 0.069(10) 0.070(10) 0.005(8) -0.041(10) -0.023(11)
C44 0.097(11) 0.054(8) 0.050(8) 0.009(6) -0.007(7) -0.003(8)
C45 0.067(8) 0.046(7) 0.039(7) 0.005(5) -0.010(6) -0.012(6)
C46 0.24(2) 0.170(19) 0.073(12) 0.009(12) -0.097(13) -0.011(17)
C47 0.064(8) 0.056(7) 0.047(7) 0.014(6) -0.023(6) -0.033(7)
C48 0.078(9) 0.088(9) 0.040(7) 0.014(6) -0.021(6) -0.046(8)
C49 0.062(9) 0.112(12) 0.054(8) 0.009(8) -0.019(7) -0.030(9)
C50 0.061(8) 0.113(12) 0.059(9) 0.035(8) -0.025(7) -0.044(9)
C51 0.077(9) 0.109(12) 0.092(11) 0.025(9) -0.030(8) -0.067(9)
C52 0.069(8) 0.079(9) 0.057(8) 0.010(6) -0.017(6) -0.038(8)
C53 0.075(10) 0.156(16) 0.128(13) 0.068(11) -0.011(9) -0.053(11)
C54 0.046(7) 0.053(7) 0.041(7) 0.010(5) -0.003(5) -0.015(6)
C55 0.057(7) 0.029(6) 0.041(6) 0.011(5) -0.006(5) -0.015(6)
C56 0.044(6) 0.048(7) 0.042(6) 0.016(5) -0.006(5) -0.014(6)
C57 0.069(8) 0.046(7) 0.054(8) 0.015(6) -0.016(6) -0.017(6)
C58 0.084(9) 0.063(9) 0.055(8) 0.035(7) -0.025(7) -0.018(8)
C59 0.081(9) 0.063(9) 0.046(7) 0.025(6) -0.014(6) -0.019(8)
C60 0.117(12) 0.087(11) 0.063(9) 0.018(7) -0.038(8) -0.031(9)
C61 0.100(10) 0.031(7) 0.088(9) 0.015(6) -0.012(7) -0.009(7)
C62 0.059(7) 0.037(6) 0.043(6) 0.005(5) -0.002(6) -0.029(6)
C63 0.046(7) 0.039(6) 0.039(6) 0.003(5) -0.009(5) -0.023(6)
C64 0.052(7) 0.031(6) 0.047(7) 0.010(5) -0.008(5) -0.024(5)
C65 0.048(7) 0.049(7) 0.046(7) 0.007(5) -0.012(6) -0.026(6)
C66 0.045(7) 0.061(8) 0.071(9) 0.021(7) -0.028(6) -0.020(7)
C67 0.048(7) 0.044(7) 0.066(8) 0.009(6) -0.001(6) -0.020(6)
C68 0.079(9) 0.081(9) 0.051(7) 0.014(6) -0.028(6) -0.046(8)
C69 0.056(8) 0.073(10) 0.105(11) -0.013(8) -0.011(7) -0.002(8)
C70 0.042(6) 0.029(6) 0.030(5) 0.002(4) -0.003(4) -0.011(5)
C71 0.056(7) 0.021(6) 0.031(5) 0.004(4) -0.004(5) -0.016(5)
C72 0.045(6) 0.042(6) 0.023(5) 0.013(4) -0.004(4) -0.017(5)
C73 0.061(7) 0.038(6) 0.034(6) 0.012(5) -0.010(5) -0.022(6)
C74 0.056(7) 0.036(7) 0.044(6) 0.012(5) -0.004(5) -0.027(6)
C75 0.048(6) 0.042(7) 0.031(6) 0.009(5) -0.005(5) -0.018(6)
C76 0.067(8) 0.052(7) 0.052(7) 0.006(5) 0.003(6) -0.029(6)
C77 0.072(8) 0.045(7) 0.047(7) -0.002(5) 0.000(5) -0.026(6)
C78 0.051(7) 0.030(6) 0.036(6) -0.010(4) 0.001(5) -0.016(5)
C79 0.041(6) 0.018(5) 0.043(6) -0.003(4) -0.005(5) 0.000(5)
C80 0.055(7) 0.028(6) 0.026(5) -0.004(4) -0.001(4) -0.015(5)
C81 0.049(7) 0.043(6) 0.030(5) -0.010(4) -0.010(5) -0.021(5)
C82 0.060(7) 0.033(6) 0.020(5) -0.006(4) 0.001(5) -0.011(5)
C83 0.054(7) 0.035(6) 0.025(5) -0.012(4) 0.011(4) -0.020(5)
C84 0.056(8) 0.033(6) 0.047(7) 0.009(5) -0.010(5) -0.019(6)
C85 0.060(8) 0.039(7) 0.048(7) 0.004(5) -0.001(6) -0.025(6)
C86 0.050(8) 0.047(7) 0.057(8) 0.010(6) 0.003(6) -0.016(6)
C87 0.051(8) 0.062(8) 0.074(9) 0.031(7) -0.019(6) -0.020(7)
C88 0.072(9) 0.067(8) 0.038(7) 0.017(6) -0.004(6) -0.036(7)
C89 0.066(7) 0.037(6) 0.029(6) 0.010(5) -0.011(5) -0.028(6)
C90 0.078(10) 0.066(9) 0.107(11) 0.017(8) -0.009(8) -0.026(8)
C91 0.048(6) 0.033(6) 0.032(6) 0.007(5) -0.011(5) -0.017(5)
C92 0.056(7) 0.049(7) 0.041(6) 0.000(5) -0.007(5) -0.029(6)
C93 0.053(7) 0.064(8) 0.041(7) -0.004(5) -0.016(5) -0.014(7)
C94 0.060(8) 0.053(8) 0.042(7) 0.007(5) -0.018(6) -0.028(7)
C95 0.062(8) 0.075(9) 0.047(7) 0.013(6) -0.015(6) -0.043(7)
C96 0.056(7) 0.055(8) 0.045(7) 0.004(5) -0.008(5) -0.027(6)
C97 0.105(10) 0.059(8) 0.063(8) 0.008(6) -0.030(7) -0.043(8)
C98 0.057(7) 0.039(7) 0.067(8) 0.013(6) -0.005(6) -0.027(6)
C99 0.073(8) 0.061(8) 0.054(8) 0.015(6) -0.010(6) -0.042(7)
C100 0.098(11) 0.119(13) 0.070(10) 0.014(9) -0.012(8) -0.076(10)
C101 0.081(10) 0.137(16) 0.057(9) 0.035(10) -0.015(7) -0.058(11)
C102 0.162(17) 0.28(3) 0.074(11) 0.091(14) -0.040(11) -0.123(18)
C103 0.087(11) 0.107(14) 0.099(13) 0.059(11) -0.011(9) -0.043(10)
C104 0.078(9) 0.052(8) 0.086(10) 0.006(7) 0.003(7) -0.031(7)
C105 0.081(9) 0.070(9) 0.038(7) -0.007(6) -0.013(6) 0.005(8)
C106 0.084(10) 0.124(13) 0.091(11) -0.020(9) -0.024(8) -0.046(10)
C107 0.052(7) 0.028(6) 0.044(7) 0.011(5) -0.013(5) -0.015(5)
C108 0.054(7) 0.023(6) 0.036(6) 0.019(4) -0.018(5) -0.011(5)
C109 0.053(7) 0.027(6) 0.043(6) 0.007(5) -0.012(5) -0.020(6)
C110 0.046(7) 0.030(6) 0.060(7) 0.008(5) -0.021(6) -0.017(6)
C111 0.056(8) 0.039(7) 0.058(8) 0.022(5) -0.032(6) -0.016(6)
C112 0.055(7) 0.039(7) 0.048(7) 0.012(5) -0.016(6) -0.016(6)
C113 0.097(10) 0.077(9) 0.056(8) 0.011(6) -0.043(7) -0.026(8)
C114 0.042(7) 0.048(7) 0.084(8) 0.014(6) -0.022(6) -0.010(6)
C115 0.049(6) 0.036(6) 0.026(5) -0.004(4) 0.009(4) -0.024(5)
C116 0.066(7) 0.031(6) 0.022(5) 0.002(4) -0.002(4) -0.027(5)
C117 0.037(6) 0.038(6) 0.044(6) 0.007(5) 0.000(4) -0.024(5)
C118 0.053(6) 0.036(6) 0.029(5) 0.013(4) -0.005(4) -0.025(5)
C119 0.079(8) 0.043(7) 0.031(6) 0.014(5) -0.012(5) -0.036(6)
C120 0.061(7) 0.030(6) 0.045(7) 0.011(5) -0.007(5) -0.025(6)
C121 0.079(8) 0.037(7) 0.052(7) 0.002(5) -0.009(6) -0.025(6)
C122 0.086(8) 0.058(7) 0.030(6) 0.015(5) -0.009(5) -0.040(7)
C123 0.034(6) 0.043(6) 0.025(5) -0.002(4) -0.014(4) -0.007(5)
C124 0.041(6) 0.035(6) 0.036(6) 0.009(4) -0.008(5) -0.022(5)
C125 0.045(6) 0.038(6) 0.026(5) 0.009(4) -0.013(4) -0.018(5)
C126 0.047(6) 0.040(6) 0.033(6) 0.009(4) -0.012(5) -0.027(6)
C127 0.052(7) 0.064(8) 0.037(6) 0.011(5) -0.002(5) -0.043(6)
C128 0.046(6) 0.057(7) 0.026(5) 0.007(5) -0.006(4) -0.027(6)
C129 0.051(7) 0.079(9) 0.061(8) 0.003(6) 0.000(6) -0.031(7)
C130 0.074(8) 0.054(7) 0.047(7) 0.004(5) -0.005(5) -0.048(7)
C131 0.042(6) 0.027(5) 0.018(5) -0.003(4) 0.001(4) -0.017(5)
C132 0.038(6) 0.029(5) 0.021(5) -0.004(4) 0.002(4) -0.010(5)
C133 0.045(6) 0.014(5) 0.037(6) -0.001(4) 0.005(5) -0.015(5)
C134 0.052(6) 0.027(5) 0.014(5) 0.002(4) 0.003(4) -0.012(5)
C135 0.055(7) 0.028(6) 0.026(5) -0.003(4) 0.002(5) -0.015(5)
C136 0.056(7) 0.029(6) 0.020(5) 0.000(4) -0.002(4) -0.017(5)
C137 0.053(6) 0.031(6) 0.028(5) 0.011(4) -0.015(4) -0.020(5)
C138 0.065(7) 0.033(6) 0.040(6) 0.020(5) -0.020(5) -0.029(6)
C139 0.059(7) 0.042(7) 0.031(6) 0.007(5) -0.009(5) -0.018(6)
C140 0.049(7) 0.042(7) 0.031(6) 0.014(5) -0.013(5) -0.017(6)
C141 0.060(7) 0.034(7) 0.050(6) 0.018(5) -0.007(5) -0.030(6)
C142 0.061(7) 0.020(5) 0.045(6) 0.017(4) -0.019(5) -0.017(5)
C143 0.070(8) 0.058(8) 0.052(7) 0.005(5) 0.001(6) -0.033(7)
C144 0.069(8) 0.048(7) 0.046(7) 0.013(5) -0.007(6) -0.041(7)
C145 0.083(9) 0.055(7) 0.043(7) 0.015(5) -0.018(6) -0.052(7)
C146 0.115(12) 0.045(8) 0.058(8) 0.008(6) -0.015(7) -0.053(8)
C147 0.115(13) 0.064(10) 0.099(12) 0.040(8) -0.058(10) -0.067(10)
C148 0.085(11) 0.073(10) 0.115(12) 0.053(9) -0.067(10) -0.056(9)
C149 0.038(7) 0.047(7) 0.099(10) 0.014(6) -0.022(6) -0.021(6)
C150 0.25(2) 0.103(12) 0.119(13) 0.060(10) -0.138(14) -0.122(14)
C151 0.043(6) 0.039(6) 0.034(6) 0.012(5) -0.012(4) -0.021(5)
C152 0.069(7) 0.037(7) 0.031(6) 0.003(5) -0.014(5) -0.019(6)
C153 0.059(7) 0.055(8) 0.045(7) 0.002(5) -0.014(5) -0.021(6)
C154 0.055(7) 0.052(8) 0.066(8) 0.011(6) -0.022(6) -0.024(6)
C155 0.085(9) 0.054(8) 0.047(7) 0.031(6) -0.031(6) -0.034(7)
C156 0.059(7) 0.060(8) 0.030(6) 0.010(5) -0.012(5) -0.029(6)
C157 0.086(10) 0.049(8) 0.117(11) 0.024(7) -0.053(8) -0.024(8)
C158 0.049(7) 0.050(7) 0.054(7) 0.006(5) -0.021(5) -0.020(6)
C159 0.046(6) 0.038(6) 0.057(7) 0.000(5) -0.020(5) -0.021(5)
C160 0.048(7) 0.036(6) 0.043(6) 0.011(5) -0.002(5) -0.019(5)
C161 0.056(8) 0.075(9) 0.072(9) 0.031(7) -0.021(6) -0.042(7)
C162 0.090(10) 0.096(11) 0.085(10) 0.032(8) -0.042(8) -0.067(9)
C163 0.070(8) 0.054(8) 0.068(8) 0.006(6) -0.028(7) -0.030(7)
C164 0.133(13) 0.104(12) 0.094(11) 0.021(8) -0.069(9) -0.078(11)
C165 0.101(11) 0.129(13) 0.097(11) 0.034(9) -0.018(8) -0.086(11)
C166 0.058(7) 0.046(7) 0.029(6) -0.002(4) 0.006(5) -0.031(6)
C167 0.062(7) 0.022(6) 0.038(6) 0.003(4) -0.001(5) -0.025(5)
C168 0.073(7) 0.028(6) 0.025(5) 0.006(4) -0.007(5) -0.026(6)
C169 0.074(8) 0.033(6) 0.033(6) 0.004(5) -0.006(5) -0.017(6)
C170 0.088(9) 0.038(7) 0.040(6) 0.020(5) -0.008(6) -0.038(7)
C171 0.078(8) 0.032(6) 0.036(6) -0.008(5) 0.007(5) -0.029(6)
C172 0.106(10) 0.054(8) 0.055(7) -0.005(6) 0.019(6) -0.051(8)
C173 0.099(9) 0.033(7) 0.046(7) 0.004(5) 0.018(6) -0.020(7)
C174 0.059(8) 0.035(6) 0.040(6) 0.013(5) -0.008(6) -0.014(6)
C175 0.048(7) 0.034(6) 0.040(6) 0.013(5) -0.014(5) -0.011(6)
C176 0.065(7) 0.028(6) 0.031(6) 0.011(4) -0.012(5) -0.022(5)
C177 0.065(8) 0.026(6) 0.064(7) 0.008(5) -0.026(7) -0.020(6)
C178 0.062(9) 0.054(8) 0.074(9) 0.016(7) -0.033(7) -0.021(7)
C179 0.056(8) 0.054(8) 0.064(8) 0.002(6) -0.005(6) -0.021(7)
C180 0.064(9) 0.084(10) 0.082(9) 0.006(7) -0.015(7) -0.019(8)
C181 0.097(10) 0.071(9) 0.055(8) 0.015(6) -0.038(7) -0.042(8)
C182 0.061(7) 0.043(6) 0.017(5) 0.002(4) -0.001(4) -0.020(6)
C183 0.065(7) 0.034(6) 0.019(5) 0.001(4) 0.004(5) -0.029(6)
C184 0.061(7) 0.035(6) 0.032(6) 0.009(5) -0.005(5) -0.017(6)
C185 0.044(6) 0.041(6) 0.028(5) 0.004(4) -0.003(4) -0.014(5)
C186 0.053(6) 0.020(5) 0.027(5) 0.001(4) 0.002(5) -0.013(5)
C187 0.059(7) 0.041(6) 0.017(5) 0.011(4) -0.005(4) -0.022(6)
C188 0.066(7) 0.038(6) 0.055(7) 0.014(5) -0.027(6) -0.037(6)
C189 0.078(9) 0.057(7) 0.039(7) 0.011(5) -0.015(6) -0.040(7)
C190 0.061(9) 0.062(9) 0.069(8) 0.007(6) -0.007(7) -0.027(7)
C191 0.066(10) 0.075(10) 0.116(13) 0.014(9) -0.014(9) -0.041(9)
C192 0.077(11) 0.077(10) 0.133(14) 0.003(9) -0.057(10) -0.044(9)
C193 0.087(10) 0.059(9) 0.085(9) -0.007(7) -0.023(8) -0.041(8)
C194 0.071(11) 0.119(15) 0.167(16) 0.000(11) 0.005(10) -0.039(11)
C195 0.052(7) 0.047(7) 0.046(7) 0.002(5) -0.008(5) -0.024(6)
C196 0.057(7) 0.039(6) 0.037(6) 0.005(5) -0.002(5) -0.015(6)
C197 0.057(7) 0.056(8) 0.047(7) -0.008(6) -0.014(5) -0.012(6)
C198 0.071(8) 0.051(8) 0.037(7) 0.005(5) -0.018(6) -0.023(7)
C199 0.092(9) 0.040(7) 0.053(8) 0.013(6) -0.019(7) -0.021(7)
C200 0.069(8) 0.042(7) 0.043(7) 0.007(5) -0.005(5) -0.013(6)
C201 0.094(10) 0.094(10) 0.051(8) 0.025(7) -0.024(7) -0.033(9)
C202 0.066(7) 0.028(6) 0.049(7) 0.014(5) -0.013(5) -0.021(6)
C203 0.080(8) 0.037(6) 0.047(7) 0.009(5) -0.017(6) -0.029(6)
C204 0.097(10) 0.036(7) 0.055(8) 0.000(5) -0.020(7) -0.019(7)
C205 0.099(11) 0.047(8) 0.097(11) 0.011(7) -0.049(9) -0.029(8)
C206 0.092(10) 0.067(9) 0.096(11) 0.009(8) -0.026(8) -0.054(9)
C207 0.070(8) 0.052(8) 0.086(9) 0.008(6) -0.016(7) -0.036(7)
C208 0.153(15) 0.075(11) 0.128(13) -0.009(9) -0.060(11) -0.055(11)
C209 0.071(8) 0.028(6) 0.040(6) 0.002(5) -0.005(5) -0.013(6)
C210 0.073(8) 0.046(7) 0.043(7) 0.004(5) -0.016(6) -0.008(7)
C211 0.083(9) 0.054(8) 0.060(8) 0.018(6) -0.010(7) -0.011(7)
C212 0.099(10) 0.043(8) 0.066(9) -0.007(6) -0.020(7) -0.013(7)
C213 0.090(9) 0.027(6) 0.041(6) 0.009(5) -0.014(6) -0.023(6)
C214 0.073(8) 0.031(6) 0.052(7) 0.008(5) -0.004(6) -0.016(6)
C215 0.096(10) 0.041(7) 0.056(7) 0.004(5) 0.000(6) -0.035(7)
C216 0.107(11) 0.064(9) 0.098(10) 0.007(7) -0.004(8) -0.057(9)
C217 0.079(8) 0.037(7) 0.043(6) -0.005(5) -0.016(6) -0.019(6)
C218 0.082(9) 0.038(7) 0.053(7) 0.005(5) -0.029(6) -0.008(7)
C219 0.112(12) 0.062(10) 0.115(12) -0.002(8) -0.063(10) -0.022(9)
C220 0.130(14) 0.092(13) 0.134(14) -0.017(10) -0.075(11) -0.007(11)
C221 0.084(8) 0.048(7) 0.033(6) 0.003(5) -0.017(5) -0.029(7)
C222 0.076(8) 0.056(8) 0.054(8) 0.006(6) -0.012(6) -0.026(7)
C223 0.073(8) 0.057(8) 0.051(8) -0.004(6) -0.004(6) -0.009(7)
C224 0.096(10) 0.081(10) 0.051(8) 0.010(7) 0.001(7) -0.028(8)
C225 0.106(11) 0.097(12) 0.077(9) 0.020(8) -0.054(8) -0.046(10)
C226 0.159(16) 0.086(13) 0.146(15) 0.042(11) -0.109(13) -0.048(13)
C227 0.19(2) 0.077(13) 0.19(2) -0.028(13) -0.108(17) -0.004(14)
C228 0.28(3) 0.17(3) 0.25(3) -0.05(2) -0.12(3) -0.02(2)
C229 0.060(8) 0.079(9) 0.066(8) 0.006(6) -0.020(6) -0.026(7)
C230 0.089(11) 0.096(11) 0.061(9) 0.018(7) -0.011(7) -0.021(9)
C231 0.100(14) 0.20(2) 0.072(11) 0.033(12) -0.004(9) -0.013(13)
C232 0.130(17) 0.32(3) 0.14(2) 0.042(19) -0.008(14) -0.08(2)
C233 0.068(9) 0.086(10) 0.054(8) 0.012(7) -0.014(6) -0.022(8)
C234 0.103(12) 0.081(12) 0.116(13) 0.005(9) -0.045(10) -0.009(10)
C235 0.099(12) 0.118(15) 0.085(11) 0.006(10) -0.025(9) -0.006(11)
C236 0.104(12) 0.086(12) 0.125(14) -0.001(10) -0.029(10) -0.020(10)
C237 0.087(10) 0.120(12) 0.053(8) 0.021(7) -0.028(7) -0.058(9)
C238 0.104(12) 0.136(14) 0.083(10) 0.042(9) -0.045(9) -0.072(11)
C239 0.076(9) 0.100(11) 0.064(9) 0.010(7) -0.014(7) -0.032(8)
C240 0.106(12) 0.110(13) 0.076(10) 0.008(8) -0.021(8) -0.038(10)
C241 0.074(9) 0.125(13) 0.047(8) 0.015(8) -0.030(7) -0.032(10)
C242 0.089(11) 0.137(15) 0.076(11) 0.024(10) -0.036(8) -0.035(11)
C243 0.082(11) 0.21(2) 0.070(11) 0.002(11) -0.011(8) -0.072(13)
C244 0.151(18) 0.19(2) 0.129(17) -0.047(15) -0.017(14) -0.010(17)
C245 0.081(11) 0.115(13) 0.094(11) 0.024(9) -0.027(8) -0.042(10)
C246 0.105(13) 0.179(18) 0.095(12) 0.064(12) -0.039(10) -0.063(13)
C247 0.087(12) 0.183(19) 0.101(13) 0.044(12) -0.031(10) -0.034(12)
C248 0.088(12) 0.183(19) 0.109(14) 0.049(13) -0.032(9) -0.040(12)
C249 0.077(11) 0.125(15) 0.096(12) 0.009(11) -0.021(9) -0.016(11)
C250 0.148(18) 0.103(16) 0.160(19) 0.001(13) -0.021(14) -0.025(15)
C251 0.18(2) 0.12(2) 0.28(3) -0.05(2) 0.01(2) -0.07(2)
C252 0.39(6) 0.22(4) 0.54(7) -0.06(4) -0.08(5) -0.17(4)
C253 0.129(13) 0.147(15) 0.054(9) 0.026(9) -0.039(9) -0.075(12)
C254 0.115(13) 0.113(13) 0.076(10) 0.006(9) -0.037(9) -0.042(11)
C255 0.20(2) 0.20(2) 0.069(12) 0.024(12) -0.020(12) -0.105(19)
C256 0.17(3) 0.70(8) 0.13(2) 0.13(3) 0.030(19) 0.08(4)
C257 0.070(8) 0.081(10) 0.077(9) -0.019(7) 0.006(7) -0.046(8)
C258 0.098(10) 0.066(9) 0.077(9) -0.013(7) -0.014(7) -0.049(8)
C259 0.077(10) 0.078(11) 0.114(12) -0.033(8) 0.009(8) -0.039(9)
C260 0.081(10) 0.079(11) 0.155(14) -0.050(10) 0.035(9) -0.038(9)
C261 0.138(14) 0.091(12) 0.088(11) -0.014(8) -0.047(10) -0.038(11)
C262 0.115(15) 0.129(16) 0.164(18) -0.069(13) -0.043(13) -0.029(13)
C263 0.15(2) 0.43(5) 0.19(3) -0.12(3) -0.11(2) 0.00(3)
C264 0.36(5) 0.26(4) 0.37(5) -0.13(3) -0.23(4) 0.07(4)
C265 0.097(10) 0.061(8) 0.056(8) -0.004(6) -0.004(7) -0.056(8)
C266 0.121(12) 0.071(9) 0.049(8) -0.010(6) 0.018(7) -0.055(9)
C267 0.089(11) 0.096(12) 0.106(11) -0.057(9) 0.049(9) -0.057(10)
C268 0.141(16) 0.129(16) 0.140(16) -0.005(12) 0.003(12) -0.062(14)
C269 0.087(10) 0.087(11) 0.098(11) -0.034(8) 0.006(8) -0.058(9)
C270 0.134(13) 0.088(11) 0.078(10) -0.008(8) 0.020(9) -0.079(11)
C271 0.160(17) 0.061(12) 0.180(19) -0.022(11) 0.048(14) -0.059(12)
C272 0.35(4) 0.069(15) 0.20(3) -0.001(14) 0.04(2) -0.07(2)
C273 0.111(10) 0.047(7) 0.045(7) 0.015(5) -0.022(6) -0.035(8)
C274 0.179(15) 0.079(10) 0.064(9) 0.020(7) -0.043(9) -0.076(11)
C275 0.155(16) 0.090(12) 0.099(12) 0.014(9) -0.022(11) -0.069(12)
C276 0.124(14) 0.143(16) 0.091(12) 0.003(11) -0.007(10) -0.045(13)
C277 0.104(9) 0.043(7) 0.038(7) 0.012(5) -0.012(6) -0.034(7)
C278 0.091(9) 0.048(7) 0.044(7) 0.016(5) -0.016(6) -0.030(7)
C279 0.089(9) 0.052(8) 0.048(7) 0.005(6) -0.014(6) -0.017(7)
C280 0.093(10) 0.072(10) 0.073(9) 0.006(7) 0.008(8) -0.002(8)
C281 0.093(9) 0.048(7) 0.037(7) 0.013(5) -0.004(6) -0.020(7)
C282 0.101(10) 0.067(9) 0.058(8) -0.004(6) 0.004(7) -0.036(9)
C283 0.128(14) 0.120(14) 0.116(14) 0.027(11) -0.045(11) -0.068(13)
C284 0.18(2) 0.24(3) 0.23(3) 0.06(2) -0.08(2) -0.10(2)
C285 0.156(13) 0.046(8) 0.034(7) 0.002(5) 0.006(7) -0.049(8)
C286 0.205(17) 0.054(9) 0.059(9) -0.014(6) 0.035(10) -0.058(11)
C287 0.26(3) 0.060(10) 0.059(11) -0.015(8) 0.041(13) -0.069(14)
C288 0.23(3) 0.081(14) 0.106(16) -0.024(11) 0.011(15) -0.006(15)
C289 0.065(8) 0.054(7) 0.046(6) 0.004(5) -0.002(5) -0.041(6)
C290 0.064(8) 0.057(8) 0.072(8) 0.025(6) 0.000(6) -0.026(7)
C291 0.061(8) 0.076(9) 0.070(8) 0.009(7) 0.002(6) -0.026(7)
C292 0.094(11) 0.095(12) 0.137(14) 0.048(10) -0.015(9) -0.036(10)
C293 0.060(7) 0.048(7) 0.040(6) 0.001(5) 0.007(5) -0.039(6)
C294 0.078(8) 0.063(8) 0.049(7) -0.005(5) 0.003(6) -0.049(7)
C295 0.076(8) 0.075(9) 0.052(7) -0.004(6) 0.005(6) -0.055(7)
C296 0.128(12) 0.130(13) 0.053(8) -0.021(7) 0.013(7) -0.099(11)
C297 0.068(8) 0.041(7) 0.049(7) 0.006(5) 0.009(5) -0.029(6)
C298 0.070(8) 0.046(7) 0.052(7) 0.003(5) 0.010(6) -0.035(7)
C299 0.093(10) 0.052(8) 0.063(8) 0.008(6) -0.010(7) -0.036(7)
C300 0.102(10) 0.080(10) 0.075(10) 0.023(7) -0.022(7) -0.047(9)
C301 0.056(7) 0.042(6) 0.039(6) -0.002(5) 0.013(5) -0.034(6)
C302 0.067(8) 0.056(7) 0.045(7) -0.005(5) 0.007(5) -0.032(6)
C303 0.076(9) 0.055(7) 0.044(7) 0.002(5) -0.010(6) -0.028(7)
C304 0.098(10) 0.070(9) 0.040(7) -0.001(6) 0.006(6) -0.041(8)

loop_
_atom_type_symbol
_atom_type_description
_atom_type_scat_dispersion_real
_atom_type_scat_dispersion_imag
_atom_type_scat_source
C C 0.0033 0.0016 'International Tables Vol C Tables 4.2.6.8 and 6.1.1.4'
H H 0.0000 0.0000 'International Tables Vol C Tables 4.2.6.8 and 6.1.1.4'
N N 0.0061 0.0033 'International Tables Vol C Tables 4.2.6.8 and 6.1.1.4'
S S 0.1246 0.1234 'International Tables Vol C Tables 4.2.6.8 and 6.1.1.4'
Fe Fe 0.3463 0.8444 'International Tables Vol C Tables 4.2.6.8 and 6.1.1.4'

loop_
_geom_angle_atom_site_label_1
_geom_angle_atom_site_label_2
_geom_angle_atom_site_label_3
_geom_angle
S17 Q99 C134 107(3)
S17 Q99 C109 74(2)
C134 Q99 C109 127(2)
S17 Q99 C133 145(3)
C134 Q99 C133 43.1(10)
C109 Q99 C133 134.4(19)
S17 Q99 S18 153(3)
C134 Q99 S18 91.4(17)
C109 Q99 S18 111.4(16)
C133 Q99 S18 48.3(7)
S30 Fe9 S29 103.82(11)
S30 Fe9 S32 125.37(12)
S29 Fe9 S32 113.72(11)
S30 Fe9 S28 104.66(11)
S29 Fe9 S28 106.97(11)
S32 Fe9 S28 100.71(11)
S30 Fe9 Fe12 103.39(9)
S29 Fe9 Fe12 54.94(8)
S32 Fe9 Fe12 130.38(9)
S28 Fe9 Fe12 53.60(8)
S30 Fe9 Fe10 54.72(8)
S29 Fe9 Fe10 102.49(8)
S32 Fe9 Fe10 140.66(10)
S28 Fe9 Fe10 52.29(7)
Fe12 Fe9 Fe10 61.10(5)
S30 Fe9 Fe11 54.07(8)
S29 Fe9 Fe11 52.86(7)
S32 Fe9 Fe11 157.29(10)
S28 Fe9 Fe11 101.02(8)
Fe12 Fe9 Fe11 60.86(5)
Fe10 Fe9 Fe11 60.64(5)
S30 Fe9 Fe13 102.49(8)
S29 Fe9 Fe13 109.85(8)
S32 Fe9 Fe13 28.43(7)
S28 Fe9 Fe13 126.62(9)
Fe12 Fe9 Fe13 152.63(5)
Fe10 Fe9 Fe13 144.57(6)
Fe11 Fe9 Fe13 131.99(6)
S50 Fe11 S29 118.99(12)
S50 Fe11 S30 105.49(12)
S29 Fe11 S30 102.50(11)
S50 Fe11 S31 118.19(11)
S29 Fe11 S31 104.33(10)
S30 Fe11 S31 105.52(11)
S50 Fe11 Fe9 141.35(10)
S29 Fe11 Fe9 53.27(8)
S30 Fe11 Fe9 52.27(8)
S31 Fe11 Fe9 99.45(9)
S50 Fe11 Fe10 138.24(10)
S29 Fe11 Fe10 101.85(9)
S30 Fe11 Fe10 53.80(8)
S31 Fe11 Fe10 53.23(8)
Fe9 Fe11 Fe10 59.48(5)
S50 Fe11 Fe12 153.90(11)
S29 Fe11 Fe12 54.31(8)
S30 Fe11 Fe12 100.60(9)
S31 Fe11 Fe12 52.18(7)
Fe9 Fe11 Fe12 59.22(5)
Fe10 Fe11 Fe12 60.16(5)
S51 Fe12 S31 128.14(11)
S51 Fe12 S28 114.52(13)
S31 Fe12 S28 102.44(10)
S51 Fe12 S29 99.51(11)
S31 Fe12 S29 103.84(10)
S28 Fe12 S29 106.08(11)
S51 Fe12 Fe9 129.35(9)
S31 Fe12 Fe9 101.37(8)
S28 Fe12 Fe9 54.55(8)
S29 Fe12 Fe9 53.06(8)
S51 Fe12 Fe11 140.43(12)
S31 Fe12 Fe11 53.90(7)
S28 Fe12 Fe11 101.00(9)
S29 Fe12 Fe11 52.08(7)
Fe9 Fe12 Fe11 59.92(5)
S51 Fe12 Fe10 159.09(11)
S31 Fe12 Fe10 53.47(8)
S28 Fe12 Fe10 51.88(8)
S29 Fe12 Fe10 99.85(8)
Fe9 Fe12 Fe10 59.60(5)
Fe11 Fe12 Fe10 59.84(5)
S28 Fe10 S49 111.91(13)
S28 Fe10 S31 102.67(11)
S49 Fe10 S31 119.85(11)
S28 Fe10 S30 104.73(10)
S49 Fe10 S30 110.94(13)
S31 Fe10 S30 105.40(11)
S28 Fe10 Fe9 54.78(8)
S49 Fe10 Fe9 140.02(10)
S31 Fe10 Fe9 100.13(8)
S30 Fe10 Fe9 52.31(7)
S28 Fe10 Fe11 102.34(9)
S49 Fe10 Fe11 145.40(12)
S31 Fe10 Fe11 53.70(7)
S30 Fe10 Fe11 53.21(8)
Fe9 Fe10 Fe11 59.88(5)
S28 Fe10 Fe12 53.38(9)
S49 Fe10 Fe12 148.72(12)
S31 Fe10 Fe12 52.21(7)
S30 Fe10 Fe12 100.03(8)
Fe9 Fe10 Fe12 59.30(5)
Fe11 Fe10 Fe12 60.01(5)
S33 Fe13 S34 103.62(11)
S33 Fe13 S35 103.70(10)
S34 Fe13 S35 109.00(11)
S33 Fe13 S32 122.25(12)
S34 Fe13 S32 117.20(10)
S35 Fe13 S32 99.69(11)
S33 Fe13 Fe15 104.44(9)
S34 Fe13 Fe15 55.17(8)
S35 Fe13 Fe15 54.96(8)
S32 Fe13 Fe15 131.88(10)
S33 Fe13 Fe16 54.63(8)
S34 Fe13 Fe16 52.26(7)
S35 Fe13 Fe16 101.60(8)
S32 Fe13 Fe16 158.52(10)
Fe15 Fe13 Fe16 61.36(5)
S33 Fe13 Fe14 54.67(8)
S34 Fe13 Fe14 101.83(8)
S35 Fe13 Fe14 52.18(7)
S32 Fe13 Fe14 138.66(9)
Fe15 Fe13 Fe14 61.40(5)
Fe16 Fe13 Fe14 60.13(5)
S33 Fe13 Fe9 117.19(8)
S34 Fe13 Fe9 94.91(7)
S35 Fe13 Fe9 125.76(8)
S32 Fe13 Fe9 28.35(7)
Fe15 Fe13 Fe9 134.04(5)
Fe16 Fe13 Fe9 130.54(6)
Fe14 Fe13 Fe9 162.71(6)
S34 Fe16 S54 112.58(11)
S34 Fe16 S33 102.54(10)
S54 Fe16 S33 115.77(12)
S34 Fe16 S36 103.17(10)
S54 Fe16 S36 114.55(11)
S33 Fe16 S36 106.83(10)
S34 Fe16 Fe13 54.14(8)
S54 Fe16 Fe13 146.14(10)
S33 Fe16 Fe13 51.60(7)
S36 Fe16 Fe13 99.24(8)
S34 Fe16 Fe14 103.27(9)
S54 Fe16 Fe14 144.15(9)
S33 Fe16 Fe14 53.94(7)
S36 Fe16 Fe14 53.85(7)
Fe13 Fe16 Fe14 60.04(5)
S34 Fe16 Fe15 54.34(8)
S54 Fe16 Fe15 144.62(10)
S33 Fe16 Fe15 99.57(9)
S36 Fe16 Fe15 51.73(7)
Fe13 Fe16 Fe15 58.42(5)
Fe14 Fe16 Fe15 60.38(5)
S36 Fe15 S52 129.10(12)
S36 Fe15 S35 102.61(10)
S52 Fe15 S35 103.96(12)
S36 Fe15 S34 102.85(10)
S52 Fe15 S34 109.02(11)
S35 Fe15 S34 107.88(11)
S36 Fe15 Fe13 102.63(9)
S52 Fe15 Fe13 128.15(10)
S35 Fe15 Fe13 54.72(8)
S34 Fe15 Fe13 54.26(7)
S36 Fe15 Fe16 54.11(7)
S52 Fe15 Fe16 152.99(11)
S35 Fe15 Fe16 100.54(9)
S34 Fe15 Fe16 51.62(7)
Fe13 Fe15 Fe16 60.22(5)
S36 Fe15 Fe14 53.96(7)
S52 Fe15 Fe14 147.25(11)
S35 Fe15 Fe14 51.69(7)
S34 Fe15 Fe14 100.29(8)
Fe13 Fe15 Fe14 60.30(5)
Fe16 Fe15 Fe14 59.41(5)
S35 Fe14 S53 123.50(11)
S35 Fe14 S36 102.79(10)
S53 Fe14 S36 117.28(10)
S35 Fe14 S33 102.84(10)
S53 Fe14 S33 101.76(10)
S36 Fe14 S33 106.74(10)
S35 Fe14 Fe13 54.46(8)
S53 Fe14 Fe13 141.00(9)
S36 Fe14 Fe13 99.15(8)
S33 Fe14 Fe13 51.48(7)
S35 Fe14 Fe16 103.19(8)
S53 Fe14 Fe16 132.14(10)
S36 Fe14 Fe16 53.93(7)
S33 Fe14 Fe16 53.77(7)
Fe13 Fe14 Fe16 59.84(5)
S35 Fe14 Fe15 54.16(8)
S53 Fe14 Fe15 158.58(10)
S36 Fe14 Fe15 51.68(7)
S33 Fe14 Fe15 99.31(8)
Fe13 Fe14 Fe15 58.30(5)
Fe16 Fe14 Fe15 60.21(5)
S1 Fe1 S2 104.26(10)
S1 Fe1 S5 119.07(11)
S2 Fe1 S5 119.96(10)
S1 Fe1 S3 105.03(10)
S2 Fe1 S3 107.37(10)
S5 Fe1 S3 99.57(10)
S1 Fe1 Fe2 103.89(8)
S2 Fe1 Fe2 54.86(7)
S5 Fe1 Fe2 135.05(9)
S3 Fe1 Fe2 54.16(7)
S1 Fe1 Fe3 55.25(7)
S2 Fe1 Fe3 102.86(8)
S5 Fe1 Fe3 135.27(8)
S3 Fe1 Fe3 52.30(7)
Fe2 Fe1 Fe3 61.24(5)
S1 Fe1 Fe4 54.69(7)
S2 Fe1 Fe4 52.51(7)
S5 Fe1 Fe4 158.22(9)
S3 Fe1 Fe4 102.21(8)
Fe2 Fe1 Fe4 61.19(5)
Fe3 Fe1 Fe4 61.76(5)
S1 Fe1 Fe5 114.65(8)
S2 Fe1 Fe5 95.88(7)
S5 Fe1 Fe5 30.10(6)
S3 Fe1 Fe5 126.84(8)
Fe2 Fe1 Fe5 136.88(5)
Fe3 Fe1 Fe5 160.41(6)
Fe4 Fe1 Fe5 129.17(5)
S4 Fe2 S12 126.05(11)
S4 Fe2 S3 103.11(10)
S12 Fe2 S3 104.96(11)
S4 Fe2 S2 103.75(10)
S12 Fe2 S2 110.37(10)
S3 Fe2 S2 107.27(10)
S4 Fe2 Fe1 101.70(8)
S12 Fe2 Fe1 132.11(9)
S3 Fe2 Fe1 54.88(7)
S2 Fe2 Fe1 54.04(7)
S4 Fe2 Fe3 54.07(7)
S12 Fe2 Fe3 146.08(9)
S3 Fe2 Fe3 51.88(7)
S2 Fe2 Fe3 101.09(8)
Fe1 Fe2 Fe3 59.83(5)
S4 Fe2 Fe4 54.10(7)
S12 Fe2 Fe4 151.57(9)
S3 Fe2 Fe4 102.05(8)
S2 Fe2 Fe4 51.97(7)
Fe1 Fe2 Fe4 60.28(5)
Fe3 Fe2 Fe4 60.99(5)
S10 Fe4 S2 109.34(10)
S10 Fe4 S4 118.15(11)
S2 Fe4 S4 103.49(10)
S10 Fe4 S1 116.93(11)
S2 Fe4 S1 102.42(10)
S4 Fe4 S1 104.63(9)
S10 Fe4 Fe1 143.13(9)
S2 Fe4 Fe1 53.76(7)
S4 Fe4 Fe1 98.47(8)
S1 Fe4 Fe1 51.51(7)
S10 Fe4 Fe2 143.51(10)
S2 Fe4 Fe2 54.00(7)
S4 Fe4 Fe2 51.81(7)
S1 Fe4 Fe2 99.16(8)
Fe1 Fe4 Fe2 58.53(5)
S10 Fe4 Fe3 149.34(10)
S2 Fe4 Fe3 101.31(8)
S4 Fe4 Fe3 52.84(7)
S1 Fe4 Fe3 53.18(7)
Fe1 Fe4 Fe3 58.69(4)
Fe2 Fe4 Fe3 59.32(5)
S3 Fe3 S11 118.16(10)
S3 Fe3 S4 102.98(10)
S11 Fe3 S4 120.70(10)
S3 Fe3 S1 104.30(10)
S11 Fe3 S1 104.17(10)
S4 Fe3 S1 104.70(9)
S3 Fe3 Fe1 54.96(7)
S11 Fe3 Fe1 138.71(9)
S4 Fe3 Fe1 99.36(7)
S1 Fe3 Fe1 51.83(7)
S3 Fe3 Fe2 53.78(7)
S11 Fe3 Fe2 156.50(9)
S4 Fe3 Fe2 52.03(7)
S1 Fe3 Fe2 99.32(7)
Fe1 Fe3 Fe2 58.94(5)
S3 Fe3 Fe4 102.48(8)
S11 Fe3 Fe4 138.12(10)
S4 Fe3 Fe4 53.10(6)
S1 Fe3 Fe4 53.00(7)
Fe1 Fe3 Fe4 59.55(5)
Fe2 Fe3 Fe4 59.69(4)
S6 Fe5 S7 102.96(10)
S6 Fe5 S5 116.76(11)
S7 Fe5 S5 124.66(11)
S6 Fe5 S8 106.20(11)
S7 Fe5 S8 105.70(10)
S5 Fe5 S8 98.70(10)
S6 Fe5 Fe7 55.17(8)
S7 Fe5 Fe7 102.16(8)
S5 Fe5 Fe7 131.64(9)
S8 Fe5 Fe7 52.97(8)
S6 Fe5 Fe6 102.68(8)
S7 Fe5 Fe6 54.37(7)
S5 Fe5 Fe6 137.54(9)
S8 Fe5 Fe6 53.21(7)
Fe7 Fe5 Fe6 60.81(5)
S6 Fe5 Fe8 53.45(7)
S7 Fe5 Fe8 52.47(7)
S5 Fe5 Fe8 159.47(10)
S8 Fe5 Fe8 101.49(8)
Fe7 Fe5 Fe8 61.14(5)
Fe6 Fe5 Fe8 60.58(5)
S6 Fe5 Fe1 109.80(8)
S7 Fe5 Fe1 102.17(8)
S5 Fe5 Fe1 30.19(7)
S8 Fe5 Fe1 127.36(7)
Fe7 Fe5 Fe1 153.92(6)
Fe6 Fe5 Fe1 143.95(6)
Fe8 Fe5 Fe1 130.75(6)
S13 Fe6 S9 126.64(11)
S13 Fe6 S8 108.39(12)
S9 Fe6 S8 103.04(10)
S13 Fe6 S7 107.79(12)
S9 Fe6 S7 104.06(10)
S8 Fe6 S7 105.10(10)
S13 Fe6 Fe5 132.53(10)
S9 Fe6 Fe5 100.83(8)
S8 Fe6 Fe5 54.17(8)
S7 Fe6 Fe5 52.79(7)
S13 Fe6 Fe7 150.54(11)
S9 Fe6 Fe7 53.34(7)
S8 Fe6 Fe7 52.49(8)
S7 Fe6 Fe7 99.60(8)
Fe5 Fe6 Fe7 59.16(5)
S13 Fe6 Fe8 147.76(11)
S9 Fe6 Fe8 53.97(7)
S8 Fe6 Fe8 101.75(9)
S7 Fe6 Fe8 51.89(7)
Fe5 Fe6 Fe8 59.98(5)
Fe7 Fe6 Fe8 60.39(5)
S14 Fe7 S8 118.55(12)
S14 Fe7 S9 125.31(11)
S8 Fe7 S9 102.81(10)
S14 Fe7 S6 97.97(11)
S8 Fe7 S6 105.13(10)
S9 Fe7 S6 104.32(10)
S14 Fe7 Fe5 131.65(9)
S8 Fe7 Fe5 54.74(8)
S9 Fe7 Fe5 100.74(8)
S6 Fe7 Fe5 52.29(7)
S14 Fe7 Fe6 161.94(11)
S8 Fe7 Fe6 53.26(7)
S9 Fe7 Fe6 52.32(7)
S6 Fe7 Fe6 99.83(8)
Fe5 Fe7 Fe6 60.03(5)
S14 Fe7 Fe8 135.86(11)
S8 Fe7 Fe8 102.04(8)
S9 Fe7 Fe8 53.57(7)
S6 Fe7 Fe8 52.42(7)
Fe5 Fe7 Fe8 60.13(5)
Fe6 Fe7 Fe8 59.99(5)
S15 Fe8 S7 110.29(11)
S15 Fe8 S6 117.63(11)
S7 Fe8 S6 102.10(10)
S15 Fe8 S9 116.32(10)
S7 Fe8 S9 104.14(10)
S6 Fe8 S9 104.65(10)
S15 Fe8 Fe5 144.58(9)
S7 Fe8 Fe5 53.01(7)
S6 Fe8 Fe5 51.99(7)
S9 Fe8 Fe5 98.83(7)
S15 Fe8 Fe6 141.60(10)
S7 Fe8 Fe6 53.99(8)
S6 Fe8 Fe6 100.57(8)
S9 Fe8 Fe6 51.95(7)
Fe5 Fe8 Fe6 59.44(5)
S15 Fe8 Fe7 149.11(10)
S7 Fe8 Fe7 100.60(8)
S6 Fe8 Fe7 53.76(7)
S9 Fe8 Fe7 52.57(6)
Fe5 Fe8 Fe7 58.73(5)
Fe6 Fe8 Fe7 59.62(5)
C1 S32 Fe9 105.1(5)
C1 S32 Fe13 104.1(5)
Fe9 S32 Fe13 123.22(13)
Fe10 S28 Fe12 74.75(10)
Fe10 S28 Fe9 72.92(9)
Fe12 S28 Fe9 71.85(10)
Fe9 S30 Fe11 73.66(9)
Fe9 S30 Fe10 72.97(9)
Fe11 S30 Fe10 72.99(9)
Fe11 S29 Fe9 73.86(9)
Fe11 S29 Fe12 73.62(8)
Fe9 S29 Fe12 72.00(9)
Fe12 S31 Fe10 74.32(9)
Fe12 S31 Fe11 73.92(8)
Fe10 S31 Fe11 73.08(9)
Fe16 S34 Fe13 73.60(8)
Fe16 S34 Fe15 74.05(8)
Fe13 S34 Fe15 70.56(8)
Fe14 S35 Fe13 73.36(9)
Fe14 S35 Fe15 74.15(9)
Fe13 S35 Fe15 70.31(9)
Fe13 S33 Fe16 73.77(9)
Fe13 S33 Fe14 73.85(9)
Fe16 S33 Fe14 72.29(9)
Fe15 S36 Fe14 74.36(9)
Fe15 S36 Fe16 74.16(9)
Fe14 S36 Fe16 72.22(9)
C3 S51 Fe12 116.4(3)
C11 S50 Fe11 108.1(4)
C19 S49 Fe10 106.0(4)
C54 S52 Fe15 114.2(3)
C72 S53 Fe14 108.1(3)
C62 S54 Fe16 113.6(3)
C29 S40 C33 102.2(4)
C30 S39 C13 108.0(5)
C31 S42 C40 106.8(5)
C32 S37 C5 104.8(4)
C27 S38 C47 104.0(4)
C21 S41 C28 106.0(4)
C64 S45 C83 105.9(4)
C78 S44 C98 105.3(4)
C56 S43 C79 106.4(5)
C80 S48 C91 104.5(4)
C81 S47 C70 106.5(4)
C89 S46 C82 107.3(4)
C105 S5 Fe5 105.0(4)
C105 S5 Fe1 106.4(4)
Fe5 S5 Fe1 119.71(11)
Fe4 S2 Fe1 73.73(8)
Fe4 S2 Fe2 74.03(8)
Fe1 S2 Fe2 71.09(7)
Fe3 S3 Fe2 74.34(9)
Fe3 S3 Fe1 72.74(9)
Fe2 S3 Fe1 70.96(8)
Fe1 S1 Fe4 73.80(8)
Fe1 S1 Fe3 72.93(9)
Fe4 S1 Fe3 73.82(8)
Fe2 S4 Fe3 73.90(8)
Fe2 S4 Fe4 74.08(8)
Fe3 S4 Fe4 74.06(8)
Fe8 S7 Fe5 74.52(9)
Fe8 S7 Fe6 74.13(9)
Fe5 S7 Fe6 72.84(8)
Fe5 S6 Fe8 74.56(9)
Fe5 S6 Fe7 72.54(9)
Fe8 S6 Fe7 73.82(8)
Fe7 S8 Fe6 74.25(8)
Fe7 S8 Fe5 72.30(9)
Fe6 S8 Fe5 72.62(9)
Fe6 S9 Fe7 74.34(8)
Fe6 S9 Fe8 74.08(8)
Fe7 S9 Fe8 73.86(8)
C123 S12 Fe2 107.8(3)
C115 S11 Fe3 106.9(3)
C107 S10 Fe4 117.7(3)
C158 S13 Fe6 115.1(3)
C166 S14 Fe7 110.3(3)
C174 S15 Fe8 108.3(3)
C117 S21 C136 105.2(4)
C125 S19 C132 107.0(4)
C137 S18 C133 106.0(4)
C137 S18 Q99 138.6(9)
C133 S18 Q99 59.6(9)
C135 S16 C144 105.1(4)
Q99 S17 C109 80(2)
Q99 S17 C134 47(2)
C109 S17 C134 107.1(4)
C131 S20 C151 105.1(4)
C195 S24 C185 104.1(4)
C168 S23 C186 104.8(4)
C184 S25 C160 107.8(4)
C176 S27 C182 106.4(4)
C202 S26 C183 106.0(4)
C187 S22 C188 108.4(5)
C217 N1 C221 111.2(8)
C217 N1 C213 107.8(7)
C221 N1 C213 106.5(7)
C217 N1 C209 107.8(7)
C221 N1 C209 111.1(7)
C213 N1 C209 112.4(8)
C229 N2 C233 113.1(9)
C229 N2 C225 112.9(10)
C233 N2 C225 105.2(9)
C229 N2 C237 104.1(8)
C233 N2 C237 111.0(9)
C225 N2 C237 110.7(9)
C249 N3 C245 112.5(12)
C249 N3 C241 106.0(11)
C245 N3 C241 111.1(11)
C249 N3 C253 110.9(11)
C245 N3 C253 106.1(10)
C241 N3 C253 110.3(11)
C265 N4 C261 108.7(9)
C265 N4 C257 110.3(8)
C261 N4 C257 109.7(10)
C265 N4 C269 109.4(9)
C261 N4 C269 110.4(9)
C257 N4 C269 108.4(9)
C273 N5 C277 111.8(9)
C273 N5 C281 106.7(7)
C277 N5 C281 109.7(8)
C273 N5 C285 110.2(8)
C277 N5 C285 106.1(7)
C281 N5 C285 112.5(9)
C289 N6 C301 111.7(7)
C289 N6 C297 105.6(7)
C301 N6 C297 110.1(7)
C289 N6 C293 111.3(7)
C301 N6 C293 108.0(6)
C297 N6 C293 110.1(7)
C2 C1 S32 116.7(14)
C4 C3 C8 119.1(9)
C4 C3 S51 121.2(7)
C8 C3 S51 119.7(7)
C5 C4 C3 121.5(8)
C4 C5 C6 120.6(8)
C4 C5 S37 122.8(7)
C6 C5 S37 116.6(7)
C7 C6 C5 116.9(9)
C7 C6 C10 120.0(9)
C5 C6 C10 123.1(8)
C8 C7 C6 125.1(9)
C7 C8 C3 116.6(8)
C7 C8 C9 121.9(9)
C3 C8 C9 121.5(9)
C16 C11 C12 119.5(12)
C16 C11 S50 119.7(10)
C12 C11 S50 120.8(9)
C11 C12 C13 120.6(10)
C14 C13 C12 119.9(11)
C14 C13 S39 116.7(10)
C12 C13 S39 123.5(8)
C13 C14 C15 116.6(12)
C13 C14 C18 121.0(12)
C15 C14 C18 122.4(12)
C16 C15 C14 123.6(13)
C15 C16 C11 119.6(13)
C15 C16 C17 119.6(13)
C11 C16 C17 120.8(14)
C20 C19 C24 117.4(11)
C20 C19 S49 120.8(8)
C24 C19 S49 121.7(10)
C21 C20 C19 121.7(10)
C20 C21 C22 120.4(10)
C20 C21 S41 120.5(8)
C22 C21 S41 118.6(9)
C23 C22 C21 116.1(11)
C23 C22 C26 122.2(11)
C21 C22 C26 121.7(12)
C24 C23 C22 125.1(12)
C23 C24 C19 119.2(12)
C23 C24 C25 121.2(12)
C19 C24 C25 119.5(13)
C28 C27 C32 117.5(8)
C28 C27 S38 117.6(7)
C32 C27 S38 124.7(7)
C29 C28 C27 121.1(8)
C29 C28 S41 119.0(7)
C27 C28 S41 118.6(7)
C28 C29 C30 121.5(8)
C28 C29 S40 119.8(7)
C30 C29 S40 118.7(7)
C29 C30 C31 116.6(8)
C29 C30 S39 120.9(7)
C31 C30 S39 120.0(7)
C32 C31 C30 121.1(8)
C32 C31 S42 116.8(7)
C30 C31 S42 121.6(7)
C31 C32 C27 122.0(8)
C31 C32 S37 119.6(7)
C27 C32 S37 117.4(7)
C38 C33 C34 118.7(9)
C38 C33 S40 122.8(7)
C34 C33 S40 118.5(8)
C35 C34 C33 119.6(10)
C36 C35 C34 121.4(9)
C35 C36 C37 117.7(10)
C35 C36 C39 121.2(9)
C37 C36 C39 121.0(11)
C38 C37 C36 121.4(10)
C37 C38 C33 121.0(9)
C41 C40 C45 119.8(11)
C41 C40 S42 116.2(9)
C45 C40 S42 123.6(9)
C40 C41 C42 119.2(12)
C41 C42 C43 120.0(13)
C44 C43 C42 119.5(13)
C44 C43 C46 121.6(15)
C42 C43 C46 118.8(15)
C45 C44 C43 120.3(12)
C44 C45 C40 121.2(11)
C52 C47 C48 119.7(10)
C52 C47 S38 118.2(9)
C48 C47 S38 121.7(9)
C49 C48 C47 120.0(11)
C48 C49 C50 120.9(12)
C49 C50 C51 119.5(11)
C49 C50 C53 120.9(14)
C51 C50 C53 119.5(14)
C50 C51 C52 118.8(12)
C47 C52 C51 120.8(12)
C55 C54 C59 120.4(10)
C55 C54 S52 121.5(7)
C59 C54 S52 118.1(9)
C56 C55 C54 121.3(9)
C55 C56 C57 119.9(10)
C55 C56 S43 123.8(7)
C57 C56 S43 116.2(9)
C58 C57 C56 116.0(10)
C58 C57 C61 124.3(10)
C56 C57 C61 119.7(10)
C59 C58 C57 126.9(10)
C58 C59 C54 115.4(11)
C58 C59 C60 121.7(10)
C54 C59 C60 122.9(12)
C63 C62 C67 119.7(9)
C63 C62 S54 120.4(8)
C67 C62 S54 119.6(8)
C62 C63 C64 120.4(9)
C65 C64 C63 120.7(9)
C65 C64 S45 116.3(8)
C63 C64 S45 123.0(7)
C66 C65 C64 116.5(10)
C66 C65 C68 121.5(10)
C64 C65 C68 122.1(10)
C65 C66 C67 125.1(10)
C66 C67 C62 117.4(10)
C66 C67 C69 120.9(10)
C62 C67 C69 121.7(11)
C71 C70 C75 119.5(8)
C71 C70 S47 122.9(7)
C75 C70 S47 117.5(7)
C72 C71 C70 121.1(8)
C71 C72 C73 120.7(9)
C71 C72 S53 120.2(7)
C73 C72 S53 118.8(8)
C72 C73 C74 116.7(9)
C72 C73 C77 123.5(9)
C74 C73 C77 119.7(9)
C75 C74 C73 123.3(9)
C74 C75 C70 118.3(9)
C74 C75 C76 120.9(8)
C70 C75 C76 120.8(9)
C79 C78 C83 119.6(8)
C79 C78 S44 125.0(7)
C83 C78 S44 115.0(7)
C78 C79 C80 120.6(8)
C78 C79 S43 120.0(7)
C80 C79 S43 117.6(7)
C81 C80 C79 119.6(8)
C81 C80 S48 123.1(7)
C79 C80 S48 116.7(7)
C80 C81 C82 120.0(8)
C80 C81 S47 120.1(7)
C82 C81 S47 119.0(7)
C83 C82 C81 119.7(8)
C83 C82 S46 124.1(8)
C81 C82 S46 115.8(7)
C82 C83 C78 120.2(9)
C82 C83 S45 119.9(7)
C78 C83 S45 118.1(7)
C85 C84 C89 121.7(10)
C84 C85 C86 121.4(10)
C87 C86 C85 118.3(10)
C87 C86 C90 119.2(11)
C85 C86 C90 122.5(11)
C86 C87 C88 120.3(10)
C87 C88 C89 121.3(10)
C84 C89 C88 117.0(10)
C84 C89 S46 125.7(8)
C88 C89 S46 117.1(8)
C96 C91 C92 119.1(9)
C96 C91 S48 118.5(8)
C92 C91 S48 122.3(7)
C93 C92 C91 119.1(9)
C94 C93 C92 122.9(10)
C93 C94 C95 116.9(10)
C93 C94 C97 121.9(11)
C95 C94 C97 121.2(10)
C96 C95 C94 121.8(10)
C95 C96 C91 120.2(10)
C104 C98 C99 119.7(11)
C104 C98 S44 119.1(10)
C99 C98 S44 120.9(8)
C98 C99 C100 120.7(11)
C101 C100 C99 121.1(14)
C100 C101 C103 117.5(13)
C100 C101 C102 122.2(17)
C103 C101 C102 120.2(16)
C101 C103 C104 121.9(13)
C98 C104 C103 118.9(13)
C106 C105 S5 116.5(9)
C108 C107 C112 119.3(9)
C108 C107 S10 121.9(7)
C112 C107 S10 118.7(8)
C109 C108 C107 119.6(8)
C110 C109 C108 122.4(9)
C110 C109 S17 116.8(8)
C108 C109 S17 120.8(7)
C110 C109 Q99 136.4(14)
C108 C109 Q99 98.6(12)
S17 C109 Q99 26.3(10)
C109 C110 C111 116.2(10)
C109 C110 C114 122.2(10)
C111 C110 C114 121.6(9)
C112 C111 C110 125.0(9)
C111 C112 C107 117.4(9)
C111 C112 C113 121.6(9)
C107 C112 C113 120.9(10)
C116 C115 C120 118.5(8)
C116 C115 S11 120.5(7)
C120 C115 S11 120.8(7)
C115 C116 C117 121.6(8)
C116 C117 C118 120.9(9)
C116 C117 S21 123.3(6)
C118 C117 S21 115.7(7)
C119 C118 C117 115.6(8)
C119 C118 C122 122.0(8)
C117 C118 C122 122.3(9)
C120 C119 C118 124.0(8)
C119 C120 C115 119.0(9)
C119 C120 C121 120.4(8)
C115 C120 C121 120.6(9)
C128 C123 C124 120.6(9)
C128 C123 S12 120.6(7)
C124 C123 S12 118.6(7)
C125 C124 C123 120.0(8)
C124 C125 C126 121.1(9)
C124 C125 S19 121.4(7)
C126 C125 S19 117.5(7)
C127 C126 C125 115.8(9)
C127 C126 C130 122.2(8)
C125 C126 C130 122.0(9)
C126 C127 C128 125.7(8)
C123 C128 C127 116.8(9)
C123 C128 C129 121.3(9)
C127 C128 C129 121.8(9)
C136 C131 C132 120.1(8)
C136 C131 S20 124.0(6)
C132 C131 S20 115.6(6)
C133 C132 C131 119.1(8)
C133 C132 S19 118.8(6)
C131 C132 S19 119.7(7)
C132 C133 C134 119.7(7)
C132 C133 S18 125.2(6)
C134 C133 S18 114.7(7)
C132 C133 Q99 161.6(12)
C134 C133 Q99 42.6(10)
S18 C133 Q99 72.1(10)
Q99 C134 C135 143.7(16)
Q99 C134 C133 94.3(15)
C135 C134 C133 121.6(8)
Q99 C134 S17 26.1(13)
C135 C134 S17 118.0(7)
C133 C134 S17 118.6(6)
C136 C135 C134 118.3(8)
C136 C135 S16 117.7(6)
C134 C135 S16 123.8(7)
C131 C136 C135 121.1(8)
C131 C136 S21 119.6(7)
C135 C136 S21 118.0(7)
C142 C137 C138 117.7(9)
C142 C137 S18 118.2(8)
C138 C137 S18 123.5(7)
C139 C138 C137 120.5(8)
C140 C139 C138 121.4(10)
C139 C140 C141 118.0(9)
C139 C140 C143 122.2(10)
C141 C140 C143 119.8(9)
C142 C141 C140 121.3(8)
C141 C142 C137 121.1(9)
C145 C144 C149 119.7(10)
C145 C144 S16 121.8(9)
C149 C144 S16 118.3(9)
C144 C145 C146 119.6(11)
C147 C146 C145 121.9(13)
C146 C147 C148 117.8(13)
C146 C147 C150 121.8(16)
C148 C147 C150 120.5(15)
C149 C148 C147 121.9(12)
C148 C149 C144 119.1(12)
C152 C151 C156 119.3(9)
C152 C151 S20 122.8(7)
C156 C151 S20 117.7(8)
C151 C152 C153 120.9(9)
C152 C153 C154 119.3(10)
C155 C154 C153 118.9(10)
C155 C154 C157 121.7(10)
C153 C154 C157 119.4(11)
C154 C155 C156 122.2(9)
C155 C156 C151 119.3(10)
C163 C158 C159 117.5(9)
C163 C158 S13 120.4(8)
C159 C158 S13 122.0(8)
C160 C159 C158 121.0(9)
C161 C160 C159 121.1(10)
C161 C160 S25 116.7(8)
C159 C160 S25 122.1(8)
C162 C161 C160 117.4(10)
C162 C161 C165 121.0(11)
C160 C161 C165 121.5(11)
C163 C162 C161 123.7(11)
C162 C163 C158 119.1(11)
C162 C163 C164 120.9(11)
C158 C163 C164 119.9(11)
C167 C166 C171 119.1(9)
C167 C166 S14 122.1(7)
C171 C166 S14 118.6(7)
C168 C167 C166 122.1(8)
C167 C168 C169 121.3(8)
C167 C168 S23 123.0(6)
C169 C168 S23 115.7(7)
C170 C169 C168 115.1(9)
C170 C169 C173 122.8(8)
C168 C169 C173 122.1(8)
C171 C170 C169 125.2(9)
C170 C171 C166 117.1(8)
C170 C171 C172 119.9(8)
C166 C171 C172 123.0(9)
C175 C174 C179 118.8(10)
C175 C174 S15 120.4(8)
C179 C174 S15 120.6(9)
C174 C175 C176 122.2(9)
C177 C176 C175 120.0(10)
C177 C176 S27 117.9(8)
C175 C176 S27 122.0(8)
C176 C177 C178 117.0(10)
C176 C177 C181 122.4(10)
C178 C177 C181 120.5(10)
C179 C178 C177 123.8(10)
C178 C179 C174 118.0(10)
C178 C179 C180 120.5(11)
C174 C179 C180 121.5(11)
C183 C182 C187 119.5(8)
C183 C182 S27 119.8(7)
C187 C182 S27 118.5(7)
C184 C183 C182 120.7(8)
C184 C183 S26 123.8(7)
C182 C183 S26 115.1(7)
C183 C184 C185 118.8(9)
C183 C184 S25 120.6(7)
C185 C184 S25 118.7(7)
C186 C185 C184 120.6(8)
C186 C185 S24 124.7(7)
C184 C185 S24 114.6(7)
C185 C186 C187 121.0(8)
C185 C186 S23 119.0(7)
C187 C186 S23 118.1(7)
C186 C187 C182 119.2(8)
C186 C187 S22 118.2(7)
C182 C187 S22 122.2(7)
C193 C188 C189 116.7(11)
C193 C188 S22 117.3(9)
C189 C188 S22 125.2(8)
C190 C189 C188 120.8(10)
C191 C190 C189 121.6(12)
C190 C191 C192 118.7(13)
C190 C191 C194 121.6(15)
C192 C191 C194 119.6(14)
C193 C192 C191 119.7(12)
C192 C193 C188 122.4(12)
C196 C195 C200 120.6(9)
C196 C195 S24 120.5(8)
C200 C195 S24 118.7(8)
C195 C196 C197 119.2(10)
C196 C197 C198 121.7(10)
C199 C198 C197 116.5(10)
C199 C198 C201 121.9(10)
C197 C198 C201 121.5(10)
C198 C199 C200 122.9(10)
C195 C200 C199 119.1(10)
C207 C202 C203 120.2(10)
C207 C202 S26 119.5(9)
C203 C202 S26 119.9(8)
C202 C203 C204 118.8(10)
C205 C204 C203 121.2(11)
C206 C205 C204 118.7(12)
C206 C205 C208 122.3(14)
C204 C205 C208 119.0(14)
C205 C206 C207 121.4(12)
C202 C207 C206 119.5(11)
C210 C209 N1 115.2(7)
C211 C210 C209 115.6(8)
C210 C211 C212 117.9(9)
C214 C213 N1 114.3(7)
C213 C214 C215 112.0(8)
C216 C215 C214 111.7(9)
C218 C217 N1 117.6(8)
C217 C218 C219 110.1(9)
C218 C219 C220 112.7(11)
C222 C221 N1 116.9(8)
C221 C222 C223 110.6(9)
C224 C223 C222 112.5(10)
N2 C225 C226 115.2(10)
C227 C226 C225 113.5(13)
C226 C227 C228 113.4(18)
N2 C229 C230 114.7(9)
C231 C230 C229 108.1(10)
C232 C231 C230 112.3(13)
N2 C233 C234 111.5(10)
C235 C234 C233 111.3(13)
C234 C235 C236 113.2(13)
C238 C237 N2 116.0(9)
C237 C238 C239 109.8(10)
C238 C239 C240 116.4(11)
C242 C241 N3 115.7(10)
C241 C242 C243 114.2(12)
C244 C243 C242 105.0(15)
N3 C245 C246 114.8(11)
C247 C246 C245 115.2(12)
C246 C247 C248 118.8(12)
N3 C249 C250 113.1(14)
C249 C250 C251 106.2(17)
C252 C251 C250 118(3)
C254 C253 N3 114.8(11)
C253 C254 C255 110.5(13)
C256 C255 C254 115(2)
N4 C257 C258 116.3(9)
C257 C258 C259 108.8(10)
C260 C259 C258 113.6(12)
N4 C261 C262 116.1(13)
C263 C262 C261 109.8(17)
C262 C263 C264 92(2)
N4 C265 C266 121.7(9)
C267 C266 C265 113.3(10)
C268 C267 C266 116.2(13)
C270 C269 N4 115.0(10)
C269 C270 C271 112.1(13)
C272 C271 C270 111.7(17)
N5 C273 C274 115.9(9)
C273 C274 C275 112.8(10)
C276 C275 C274 114.1(14)
N5 C277 C278 114.1(8)
C277 C278 C279 111.2(8)
C280 C279 C278 112.4(9)
C282 C281 N5 117.1(9)
C281 C282 C283 110.7(11)
C284 C283 C282 113.5(15)
N5 C285 C286 115.4(8)
C287 C286 C285 111.7(11)
C286 C287 C288 111.1(15)
N6 C289 C290 116.8(8)
C291 C290 C289 110.9(9)
C290 C291 C292 112.0(10)
C294 C293 N6 115.4(7)
C293 C294 C295 111.1(8)
C294 C295 C296 110.4(8)
C298 C297 N6 116.3(8)
C297 C298 C299 111.0(8)
C300 C299 C298 112.4(10)
C302 C301 N6 115.9(7)
C303 C302 C301 110.4(8)
C304 C303 C302 115.0(9)
C413 C311 C414 69(4)
C410 C322 C313 95(6)
C311 C413 C414 57(3)
C311 C414 C413 54(3)

loop_
_geom_bond_atom_site_label_1
_geom_bond_atom_site_label_2
_geom_bond_distance
Q99 S17 0.84(3)
Q99 C134 1.40(3)
Q99 C109 1.86(3)
Q99 C133 2.06(3)
Q99 S18 2.27(3)
Fe9 S30 2.245(3)
Fe9 S29 2.273(3)
Fe9 S32 2.312(3)
Fe9 S28 2.319(3)
Fe9 Fe12 2.7047(19)
Fe9 Fe10 2.7132(18)
Fe9 Fe11 2.724(2)
Fe9 Fe13 4.0739(19)
Fe11 S50 2.253(3)
Fe11 S29 2.261(3)
Fe11 S30 2.299(3)
Fe11 S31 2.312(3)
Fe11 Fe10 2.745(2)
Fe11 Fe12 2.7497(19)
Fe12 S51 2.241(3)
Fe12 S31 2.260(3)
Fe12 S28 2.291(3)
Fe12 S29 2.328(3)
Fe12 Fe10 2.7539(19)
Fe10 S28 2.246(3)
Fe10 S49 2.266(3)
Fe10 S31 2.298(3)
Fe10 S30 2.316(3)
Fe13 S33 2.221(3)
Fe13 S34 2.299(3)
Fe13 S35 2.316(3)
Fe13 S32 2.319(3)
Fe13 Fe15 2.671(2)
Fe13 Fe16 2.721(2)
Fe13 Fe14 2.7269(18)
Fe16 S34 2.243(3)
Fe16 S54 2.248(3)
Fe16 S33 2.311(3)
Fe16 S36 2.317(3)
Fe16 Fe14 2.7294(19)
Fe16 Fe15 2.752(2)
Fe15 S36 2.245(3)
Fe15 S52 2.261(3)
Fe15 S35 2.323(3)
Fe15 S34 2.325(3)
Fe15 Fe14 2.7563(18)
Fe14 S35 2.248(3)
Fe14 S53 2.259(3)
Fe14 S36 2.315(3)
Fe14 S33 2.316(3)
Fe1 S1 2.222(3)
Fe1 S2 2.291(3)
Fe1 S5 2.310(3)
Fe1 S3 2.317(3)
Fe1 Fe2 2.6773(18)
Fe1 Fe3 2.7021(18)
Fe1 Fe4 2.7263(19)
Fe1 Fe5 3.9901(18)
Fe2 S4 2.248(3)
Fe2 S12 2.266(3)
Fe2 S3 2.296(3)
Fe2 S2 2.314(2)
Fe2 Fe3 2.7399(18)
Fe2 Fe4 2.7504(18)
Fe4 S10 2.250(3)
Fe4 S2 2.254(3)
Fe4 S4 2.317(3)
Fe4 S1 2.317(3)
Fe4 Fe3 2.7861(16)
Fe3 S3 2.239(3)
Fe3 S11 2.251(3)
Fe3 S4 2.309(3)
Fe3 S1 2.322(3)
Fe5 S6 2.241(3)
Fe5 S7 2.272(3)
Fe5 S5 2.304(3)
Fe5 S8 2.316(3)
Fe5 Fe7 2.7018(19)
Fe5 Fe6 2.7259(19)
Fe5 Fe8 2.7411(17)
Fe6 S13 2.255(3)
Fe6 S9 2.258(3)
Fe6 S8 2.287(3)
Fe6 S7 2.319(3)
Fe6 Fe7 2.7471(19)
Fe6 Fe8 2.7573(19)
Fe7 S14 2.236(3)
Fe7 S8 2.264(3)
Fe7 S9 2.289(2)
Fe7 S6 2.325(3)
Fe7 Fe8 2.7685(18)
Fe8 S15 2.251(3)
Fe8 S7 2.255(3)
Fe8 S6 2.284(3)
Fe8 S9 2.319(3)
S32 C1 1.848(15)
S51 C3 1.775(10)
S50 C11 1.766(12)
S49 C19 1.773(11)
S52 C54 1.780(11)
S53 C72 1.785(9)
S54 C62 1.780(10)
S40 C29 1.783(9)
S40 C33 1.790(9)
S39 C30 1.763(10)
S39 C13 1.785(10)
S42 C31 1.780(9)
S42 C40 1.779(10)
S37 C32 1.789(9)
S37 C5 1.787(8)
S38 C27 1.766(9)
S38 C47 1.798(10)
S41 C21 1.776(11)
S41 C28 1.788(9)
S45 C64 1.769(10)
S45 C83 1.782(10)
S44 C78 1.773(9)
S44 C98 1.780(11)
S43 C56 1.764(10)
S43 C79 1.783(9)
S48 C80 1.773(10)
S48 C91 1.793(9)
S47 C81 1.765(9)
S47 C70 1.769(9)
S46 C89 1.753(10)
S46 C82 1.773(9)
S5 C105 1.858(12)
S12 C123 1.788(10)
S11 C115 1.778(9)
S10 C107 1.760(10)
S13 C158 1.765(10)
S14 C166 1.752(10)
S15 C174 1.777(11)
S21 C117 1.782(9)
S21 C136 1.800(8)
S19 C125 1.773(9)
S19 C132 1.785(9)
S18 C137 1.758(9)
S18 C133 1.784(8)
S16 C135 1.786(9)
S16 C144 1.796(10)
S17 C109 1.809(10)
S17 C134 1.823(9)
S20 C131 1.787(9)
S20 C151 1.795(9)
S24 C195 1.785(10)
S24 C185 1.787(9)
S23 C168 1.795(9)
S23 C186 1.796(8)
S25 C184 1.758(10)
S25 C160 1.774(10)
S27 C176 1.777(10)
S27 C182 1.787(9)
S26 C202 1.773(10)
S26 C183 1.790(9)
S22 C187 1.757(10)
S22 C188 1.759(11)
N1 C217 1.518(12)
N1 C221 1.519(12)
N1 C213 1.519(11)
N1 C209 1.523(11)
N2 C229 1.484(13)
N2 C233 1.516(14)
N2 C225 1.533(15)
N2 C237 1.547(13)
N3 C249 1.492(17)
N3 C245 1.499(15)
N3 C241 1.518(16)
N3 C253 1.544(14)
N4 C265 1.483(13)
N4 C261 1.500(15)
N4 C257 1.524(13)
N4 C269 1.540(14)
N5 C273 1.504(13)
N5 C277 1.511(12)
N5 C281 1.514(13)
N5 C285 1.520(12)
N6 C289 1.511(12)
N6 C301 1.532(10)
N6 C297 1.536(12)
N6 C293 1.542(11)
C1 C2 1.45(2)
C3 C4 1.387(12)
C3 C8 1.415(13)
C4 C5 1.372(12)
C5 C6 1.382(12)
C6 C7 1.380(12)
C6 C10 1.524(13)
C7 C8 1.370(13)
C8 C9 1.513(12)
C11 C16 1.368(16)
C11 C12 1.383(13)
C12 C13 1.408(14)
C13 C14 1.390(14)
C14 C15 1.402(17)
C14 C18 1.499(17)
C15 C16 1.351(18)
C16 C17 1.548(17)
C19 C20 1.388(14)
C19 C24 1.412(15)
C20 C21 1.382(13)
C21 C22 1.399(14)
C22 C23 1.378(16)
C22 C26 1.498(15)
C23 C24 1.338(16)
C24 C25 1.553(18)
C27 C28 1.414(12)
C27 C32 1.417(13)
C28 C29 1.390(12)
C29 C30 1.426(13)
C30 C31 1.437(12)
C31 C32 1.373(12)
C33 C38 1.373(13)
C33 C34 1.390(13)
C34 C35 1.391(14)
C35 C36 1.375(15)
C36 C37 1.385(13)
C36 C39 1.516(14)
C37 C38 1.365(13)
C40 C41 1.372(15)
C40 C45 1.380(14)
C41 C42 1.392(16)
C42 C43 1.397(18)
C43 C44 1.362(17)
C43 C46 1.543(18)
C44 C45 1.357(14)
C47 C52 1.360(14)
C47 C48 1.370(14)
C48 C49 1.358(15)
C49 C50 1.371(17)
C50 C51 1.380(17)
C50 C53 1.542(16)
C51 C52 1.389(15)
C54 C55 1.386(13)
C54 C59 1.430(14)
C55 C56 1.381(13)
C56 C57 1.426(13)
C57 C58 1.376(15)
C57 C61 1.532(15)
C58 C59 1.367(16)
C59 C60 1.494(15)
C62 C63 1.391(13)
C62 C67 1.399(14)
C63 C64 1.412(12)
C64 C65 1.402(13)
C65 C66 1.367(14)
C65 C68 1.503(13)
C66 C67 1.399(14)
C67 C69 1.502(15)
C70 C71 1.393(12)
C70 C75 1.396(12)
C71 C72 1.394(12)
C72 C73 1.396(12)
C73 C74 1.409(13)
C73 C77 1.490(13)
C74 C75 1.389(13)
C75 C76 1.498(13)
C78 C79 1.397(12)
C78 C83 1.429(13)
C79 C80 1.420(12)
C80 C81 1.411(12)
C81 C82 1.428(13)
C82 C83 1.406(12)
C84 C85 1.362(13)
C84 C89 1.372(13)
C85 C86 1.389(14)
C86 C87 1.370(15)
C86 C90 1.498(15)
C87 C88 1.388(14)
C88 C89 1.404(13)
C91 C96 1.379(13)
C91 C92 1.380(13)
C92 C93 1.380(14)
C93 C94 1.359(14)
C94 C95 1.386(14)
C94 C97 1.509(14)
C95 C96 1.366(14)
C98 C104 1.377(14)
C98 C99 1.376(14)
C99 C100 1.395(15)
C100 C101 1.363(19)
C101 C103 1.40(2)
C101 C102 1.535(17)
C103 C104 1.398(17)
C105 C106 1.497(16)
C107 C108 1.404(12)
C107 C112 1.409(13)
C108 C109 1.403(12)
C109 C110 1.366(13)
C110 C111 1.389(13)
C110 C114 1.508(13)
C111 C112 1.382(14)
C112 C113 1.514(14)
C115 C116 1.385(12)
C115 C120 1.411(12)
C116 C117 1.386(12)
C117 C118 1.416(11)
C118 C119 1.399(13)
C118 C122 1.503(12)
C119 C120 1.372(12)
C120 C121 1.523(13)
C123 C128 1.373(12)
C123 C124 1.418(12)
C124 C125 1.392(12)
C125 C126 1.400(12)
C126 C127 1.385(13)
C126 C130 1.502(13)
C127 C128 1.397(13)
C128 C129 1.523(13)
C131 C136 1.387(11)
C131 C132 1.428(11)
C132 C133 1.381(12)
C133 C134 1.412(12)
C134 C135 1.390(11)
C135 C136 1.400(12)
C137 C142 1.394(12)
C137 C138 1.401(13)
C138 C139 1.394(13)
C139 C140 1.380(13)
C140 C141 1.390(13)
C140 C143 1.482(13)
C141 C142 1.383(13)
C144 C145 1.383(14)
C144 C149 1.395(13)
C145 C146 1.408(14)
C146 C147 1.346(17)
C147 C148 1.415(19)
C147 C150 1.509(16)
C148 C149 1.377(16)
C151 C152 1.371(12)
C151 C156 1.398(12)
C152 C153 1.376(13)
C153 C154 1.407(14)
C154 C155 1.354(15)
C154 C157 1.521(15)
C155 C156 1.361(14)
C158 C163 1.403(14)
C158 C159 1.419(13)
C159 C160 1.378(12)
C160 C161 1.377(13)
C161 C162 1.380(16)
C161 C165 1.518(15)
C162 C163 1.371(16)
C163 C164 1.540(15)
C166 C167 1.377(11)
C166 C171 1.431(12)
C167 C168 1.368(12)
C168 C169 1.424(12)
C169 C170 1.398(13)
C169 C173 1.489(13)
C170 C171 1.380(13)
C171 C172 1.498(12)
C174 C175 1.384(13)
C174 C179 1.389(14)
C175 C176 1.395(12)
C176 C177 1.378(13)
C177 C178 1.396(15)
C177 C181 1.541(14)
C178 C179 1.392(15)
C179 C180 1.510(15)
C182 C183 1.429(13)
C182 C187 1.426(12)
C183 C184 1.387(13)
C184 C185 1.447(12)
C185 C186 1.377(12)
C186 C187 1.411(12)
C188 C193 1.383(14)
C188 C189 1.397(14)
C189 C190 1.372(14)
C190 C191 1.359(16)
C191 C192 1.390(18)
C191 C194 1.515(17)
C192 C193 1.370(17)
C195 C196 1.379(13)
C195 C200 1.388(13)
C196 C197 1.389(13)
C197 C198 1.437(14)
C198 C199 1.359(14)
C198 C201 1.488(14)
C199 C200 1.404(13)
C202 C207 1.363(13)
C202 C203 1.402(13)
C203 C204 1.406(14)
C204 C205 1.378(16)
C205 C206 1.367(17)
C205 C208 1.514(17)
C206 C207 1.413(16)
C209 C210 1.517(13)
C210 C211 1.442(14)
C211 C212 1.462(14)
C213 C214 1.508(14)
C214 C215 1.518(13)
C215 C216 1.511(15)
C217 C218 1.491(13)
C218 C219 1.503(15)
C219 C220 1.535(17)
C221 C222 1.516(13)
C222 C223 1.518(14)
C223 C224 1.494(15)
C225 C226 1.547(18)
C226 C227 1.47(2)
C227 C228 1.50(2)
C229 C230 1.543(14)
C230 C231 1.514(18)
C231 C232 1.48(2)
C233 C234 1.530(17)
C234 C235 1.447(18)
C235 C236 1.558(19)
C237 C238 1.492(16)
C238 C239 1.525(15)
C239 C240 1.532(16)
C241 C242 1.495(18)
C242 C243 1.57(2)
C243 C244 1.41(2)
C245 C246 1.511(16)
C246 C247 1.461(18)
C247 C248 1.478(18)
C249 C250 1.50(2)
C250 C251 1.62(3)
C251 C252 1.32(3)
C253 C254 1.516(17)
C254 C255 1.541(19)
C255 C256 1.30(3)
C257 C258 1.523(15)
C258 C259 1.542(16)
C259 C260 1.514(17)
C261 C262 1.582(19)
C262 C263 1.55(3)
C263 C264 1.95(4)
C265 C266 1.507(15)
C266 C267 1.481(17)
C267 C268 1.451(18)
C269 C270 1.489(17)
C270 C271 1.540(17)
C271 C272 1.51(3)
C273 C274 1.510(15)
C274 C275 1.523(17)
C275 C276 1.415(18)
C277 C278 1.535(14)
C278 C279 1.544(14)
C279 C280 1.518(14)
C281 C282 1.495(15)
C282 C283 1.529(17)
C283 C284 1.40(2)
C285 C286 1.540(15)
C286 C287 1.50(2)
C287 C288 1.55(2)
C289 C290 1.539(13)
C290 C291 1.474(14)
C291 C292 1.531(16)
C293 C294 1.503(12)
C294 C295 1.517(13)
C295 C296 1.545(14)
C297 C298 1.486(13)
C298 C299 1.530(13)
C299 C300 1.519(15)
C301 C302 1.522(13)
C302 C303 1.514(13)
C303 C304 1.489(14)
C311 C413 1.63(7)
C311 C414 1.70(7)
C312 C419 1.94(6)
C313 C322 1.81(10)
C317 C319 1.78(8)
C322 C410 1.61(9)
C402 C403 1.52(7)
C406 C421 1.92(11)
C413 C414 1.89(6)
